data_7036234
loop_
_publ_author_name
'Ikeda, Yousuke'
'Kodama, Shintaro'
'Tsuchida, Noriko'
'Ishii, Youichi'

_publ_section_title
;
 Competition between vinylidene rearrangement and 1,2-insertion of
 carbon-disubstituted internal alkynes at a Cp*Ir(iii) complex.
;
_journal_issue 40
_journal_name_full 'Dalton transactions (Cambridge, England : 2003)'
_journal_page_first 17448
_journal_page_last 17452
_journal_paper_doi 10.1039/c5dt02207j
_journal_volume 44
_journal_year 2015
_chemical_formula_moiety 'C68 H41 B F28 Ir N O'
_chemical_formula_sum 'C68 H41 B F28 Ir N O'
_chemical_formula_weight 1623.06
_chemical_name_systematic 7
_space_group_IT_number 7
_symmetry_cell_setting monoclinic
_symmetry_Int_Tables_number 7
_symmetry_space_group_name_Hall 'P -2yac'
_symmetry_space_group_name_H-M 'P 1 n 1'
_atom_sites_solution_hydrogens geom
_atom_sites_solution_primary direct
_atom_sites_solution_secondary difmap
_audit_update_record
;
2015-03-06 deposited with the CCDC.
2015-08-20 downloaded from the CCDC.
;
_cell_angle_alpha 90.0000
_cell_angle_beta 109.5410(19)
_cell_angle_gamma 90.0000
_cell_formula_units_Z 2
_cell_length_a 15.420(2)
_cell_length_b 13.0283(15)
_cell_length_c 16.333(2)
_cell_measurement_reflns_used 11609
_cell_measurement_temperature 93
_cell_measurement_theta_max 31.25
_cell_measurement_theta_min 2.65
_cell_volume 3092.2(7)
_computing_cell_refinement CrystalClear
_computing_data_collection 'CrystalClear (Rigaku Inc., 2008)'
_computing_data_reduction CrystalClear
_computing_molecular_graphics 'CrystalStructure 4.0'
_computing_publication_material 'CrystalStructure 4.0 (Rigaku, 2010)'
_computing_structure_refinement 'SHELXL97 (Sheldrick, 2008)'
_computing_structure_solution SIR97
_diffrn_ambient_temperature 93
_diffrn_detector_area_resol_mean 7.111
_diffrn_measured_fraction_theta_full 0.997
_diffrn_measured_fraction_theta_max 0.997
_diffrn_measurement_device_type 'Rigaku Saturn724'
_diffrn_measurement_method \w
_diffrn_radiation_type 'Mo K\a'
_diffrn_radiation_wavelength 0.71075
_diffrn_reflns_av_R_equivalents 0.0384
_diffrn_reflns_limit_h_max 15
_diffrn_reflns_limit_h_min -20
_diffrn_reflns_limit_k_max 16
_diffrn_reflns_limit_k_min -16
_diffrn_reflns_limit_l_max 21
_diffrn_reflns_limit_l_min -21
_diffrn_reflns_number 24931
_diffrn_reflns_theta_full 27.49
_diffrn_reflns_theta_max 27.48
_diffrn_standards_number 0
_exptl_absorpt_coefficient_mu 2.296
_exptl_absorpt_correction_T_max 0.795
_exptl_absorpt_correction_T_min 0.393
_exptl_absorpt_correction_type numerical
_exptl_absorpt_process_details 'NUMABS (Rigaku, 1999)'
_exptl_crystal_colour yellow
_exptl_crystal_density_diffrn 1.743
_exptl_crystal_density_method 'not measured'
_exptl_crystal_description prism
_exptl_crystal_F_000 1596.00
_exptl_crystal_recrystallization_method 'Re-crystallisation from solvent: CH2Cl2/hexane'
_exptl_crystal_size_max 0.250
_exptl_crystal_size_mid 0.150
_exptl_crystal_size_min 0.100
_refine_diff_density_max 3.010
_refine_diff_density_min -1.360
_refine_ls_abs_structure_details 'Flack, H. D. (1983), Acta Cryst. A39, 876-881.  4373 Friedel Pairs'
_refine_ls_abs_structure_Flack 0.862(11)
_refine_ls_extinction_method none
_refine_ls_goodness_of_fit_ref 1.033
_refine_ls_hydrogen_treatment constr
_refine_ls_number_parameters 894
_refine_ls_number_reflns 11444
_refine_ls_number_restraints 2
_refine_ls_R_factor_gt 0.0668
_refine_ls_shift/su_max 0.001
_refine_ls_structure_factor_coef Fsqd
_refine_ls_weighting_details 'w = 1/[\s^2^(Fo^2^)+(0.1292P)^2^+7.8069P] where P=(Fo^2^+2Fc^2^)/3'
_refine_ls_weighting_scheme calc
_refine_ls_wR_factor_ref 0.1917
_reflns_number_gt 9657
_reflns_number_total 11444
_reflns_threshold_expression F^2^>2.0\s(F^2^)
_cod_data_source_file c5dt02207j2.cif
_cod_data_source_block 7
_cod_depositor_comments 'Adding full bibliography for 7036230--7036235.cif.'
_cod_original_cell_volume 3092.4(7)
_cod_database_code 7036234

loop_
_symmetry_equiv_pos_site_id
_symmetry_equiv_pos_as_xyz
1 +X,+Y,+Z
2 1/2+X,-Y,1/2+Z

loop_
_atom_site_label
_atom_site_type_symbol
_atom_site_fract_x
_atom_site_fract_y
_atom_site_fract_z
_atom_site_U_iso_or_equiv
_atom_site_adp_type
_atom_site_occupancy
_atom_site_symmetry_multiplicity
_atom_site_calc_flag
_atom_site_refinement_flags
Ir1 Ir 0.29010(3) 0.60714(2) 0.62229(3) 0.01321(12) Uani 1.0 2 d .
F1 F 0.3613(7) 0.3607(7) 0.8246(6) 0.030(2) Uani 1.0 2 d .
F2 F 0.2471(7) 0.2025(6) 0.8047(5) 0.036(2) Uani 1.0 2 d .
F3 F 0.1373(7) 0.1443(8) 0.6436(7) 0.039(3) Uani 1.0 2 d .
F4 F 0.1411(5) 0.2464(6) 0.5034(5) 0.0253(16) Uani 1.0 2 d .
F5 F 0.3980(8) 0.6142(6) 0.9825(7) 0.043(3) Uani 1.0 2 d .
F6 F 0.4866(6) 0.6841(7) 1.1009(7) 0.042(3) Uani 1.0 2 d .
F7 F 0.3461(6) 0.6481(6) 1.0868(5) 0.0301(18) Uani 1.0 2 d .
F8 F 0.5454(6) 0.9835(9) 0.9298(7) 0.059(3) Uani 1.0 2 d .
F9 F 0.4514(9) 0.9422(10) 0.8071(7) 0.068(4) Uani 1.0 2 d .
F10 F 0.4380(8) 1.0844(7) 0.8669(8) 0.050(3) Uani 1.0 2 d .
F11 F -0.1091(8) 0.8074(9) 1.0582(7) 0.051(3) Uani 1.0 2 d .
F12 F -0.1322(11) 0.9649(12) 1.0844(11) 0.050(4) Uiso 0.7000 2 d .
F13 F -0.0814(10) 0.8551(11) 1.1888(9) 0.042(3) Uiso 0.7000 2 d .
F14 F 0.2233(9) 1.0658(10) 1.3222(7) 0.066(4) Uani 1.0 2 d .
F15 F 0.2439(11) 0.9053(11) 1.3467(8) 0.081(5) Uani 1.0 2 d .
F16 F 0.3256(7) 0.9895(9) 1.2873(6) 0.047(3) Uani 1.0 2 d .
F17 F -0.0895(7) 0.9348(10) 0.6029(6) 0.055(3) Uani 1.0 2 d .
F18 F -0.0097(9) 0.8180(8) 0.5708(7) 0.054(4) Uani 1.0 2 d .
F19 F 0.0519(7) 0.9627(8) 0.6145(5) 0.049(3) Uani 1.0 2 d .
F20 F 0.0624(6) 0.5625(6) 0.8713(6) 0.0289(17) Uani 1.0 2 d .
F21 F -0.0730(7) 0.5774(6) 0.7749(6) 0.036(2) Uani 1.0 2 d .
F22 F -0.0486(6) 0.6278(6) 0.9062(5) 0.0286(17) Uani 1.0 2 d .
F23 F 0.2612(10) 1.3460(12) 1.0982(9) 0.092(5) Uani 1.0 2 d .
F24 F 0.3366(6) 1.3212(8) 1.0143(8) 0.058(3) Uani 1.0 2 d .
F25 F 0.2348(8) 1.4378(7) 0.9871(10) 0.076(5) Uani 1.0 2 d .
F26 F -0.0931(6) 1.2039(6) 0.7341(5) 0.0288(17) Uani 1.0 2 d .
F27 F -0.1240(6) 1.2626(9) 0.8448(6) 0.049(3) Uani 1.0 2 d .
F28 F -0.0566(8) 1.3600(6) 0.7765(6) 0.049(3) Uani 1.0 2 d .
F29 F -0.1098(18) 0.9002(18) 1.1708(16) 0.018(5) Uiso 0.3000 2 d .
F30 F -0.1459(17) 0.9634(19) 1.0406(17) 0.022(5) Uiso 0.3000 2 d .
O1 O 0.5135(8) 0.6285(8) 0.8488(7) 0.033(3) Uani 1.0 2 d .
N1 N 0.2801(7) 0.5157(7) 0.5113(6) 0.0169(19) Uani 1.0 2 d .
C1 C 0.3783(8) 0.4800(9) 0.6826(8) 0.017(3) Uani 1.0 2 d .
C2 C 0.3809(8) 0.5577(9) 0.7453(8) 0.019(3) Uani 1.0 2 d .
C3 C 0.4651(9) 0.6281(10) 0.7736(9) 0.024(3) Uani 1.0 2 d .
C4 C 0.4769(9) 0.6878(9) 0.7037(9) 0.022(3) Uani 1.0 2 d .
C5 C 0.4041(8) 0.6914(9) 0.6252(9) 0.020(3) Uani 1.0 2 d .
C6 C 0.4122(10) 0.7517(10) 0.5590(9) 0.027(3) Uani 1.0 2 d .
C7 C 0.4923(11) 0.8063(11) 0.5701(10) 0.034(4) Uani 1.0 2 d .
C8 C 0.5661(12) 0.8028(13) 0.6512(13) 0.038(5) Uani 1.0 2 d .
C9 C 0.5563(10) 0.7455(11) 0.7150(9) 0.030(3) Uani 1.0 2 d .
C10 C 0.4644(8) 0.4495(9) 0.6645(8) 0.017(3) Uani 1.0 2 d .
C11 C 0.5196(10) 0.3740(10) 0.7206(9) 0.026(3) Uani 1.0 2 d .
C12 C 0.5997(10) 0.3397(11) 0.7137(10) 0.032(3) Uani 1.0 2 d .
C13 C 0.6291(10) 0.3742(14) 0.6468(10) 0.037(4) Uani 1.0 2 d .
C14 C 0.5765(10) 0.4505(11) 0.5898(9) 0.029(3) Uani 1.0 2 d .
C15 C 0.4940(10) 0.4852(10) 0.5988(9) 0.025(3) Uani 1.0 2 d .
C16 C 0.3136(9) 0.3894(9) 0.6728(9) 0.018(3) Uani 1.0 2 d .
C17 C 0.3088(9) 0.3361(9) 0.7442(8) 0.019(3) Uani 1.0 2 d .
C18 C 0.2493(9) 0.2527(9) 0.7349(9) 0.022(3) Uani 1.0 2 d .
C19 C 0.1951(9) 0.2235(10) 0.6534(10) 0.024(3) Uani 1.0 2 d .
C20 C 0.1986(8) 0.2780(9) 0.5801(8) 0.020(3) Uani 1.0 2 d .
C21 C 0.2596(10) 0.3614(11) 0.5886(9) 0.019(3) Uiso 1.0 2 d .
C22 C 0.2634(9) 0.4129(9) 0.5093(8) 0.017(3) Uani 1.0 2 d .
C23 C 0.2522(10) 0.3580(12) 0.4332(9) 0.024(3) Uani 1.0 2 d .
C24 C 0.2552(10) 0.4048(10) 0.3596(9) 0.025(3) Uani 1.0 2 d .
C25 C 0.2708(9) 0.5108(10) 0.3616(7) 0.022(3) Uani 1.0 2 d .
C26 C 0.2818(8) 0.5618(9) 0.4374(8) 0.019(3) Uani 1.0 2 d .
C27 C 0.1568(9) 0.5939(9) 0.6595(8) 0.018(3) Uani 1.0 2 d .
C28 C 0.1296(9) 0.6092(9) 0.5693(9) 0.020(3) Uani 1.0 2 d .
C29 C 0.1686(9) 0.7069(10) 0.5515(9) 0.025(3) Uani 1.0 2 d .
C30 C 0.2156(8) 0.7521(9) 0.6357(9) 0.022(3) Uani 1.0 2 d .
C31 C 0.2132(8) 0.6816(10) 0.7017(8) 0.018(3) Uani 1.0 2 d .
C32 C 0.1276(10) 0.5080(10) 0.7050(9) 0.027(3) Uani 1.0 2 d .
C33 C 0.0674(10) 0.5436(12) 0.5007(10) 0.034(4) Uani 1.0 2 d .
C34 C 0.1464(11) 0.7564(13) 0.4674(10) 0.040(4) Uani 1.0 2 d .
C35 C 0.2594(11) 0.8554(11) 0.6545(12) 0.038(4) Uani 1.0 2 d .
C36 C 0.2458(9) 0.7042(10) 0.7957(8) 0.025(3) Uani 1.0 2 d .
C37 C 0.2572(8) 0.9275(10) 0.9643(7) 0.014(3) Uani 1.0 2 d .
C38 C 0.2890(8) 0.8330(9) 1.0037(7) 0.016(3) Uani 1.0 2 d .
C39 C 0.3713(9) 0.7896(10) 1.0054(8) 0.020(3) Uani 1.0 2 d .
C40 C 0.4270(9) 0.8378(10) 0.9671(8) 0.022(3) Uani 1.0 2 d .
C41 C 0.3972(9) 0.9331(9) 0.9252(8) 0.017(3) Uani 1.0 2 d .
C42 C 0.3132(10) 0.9743(11) 0.9245(9) 0.024(3) Uani 1.0 2 d .
C43 C 0.3988(9) 0.6866(10) 1.0446(9) 0.024(3) Uani 1.0 2 d .
C44 C 0.4566(10) 0.9850(10) 0.8841(9) 0.028(3) Uani 1.0 2 d .
C45 C 0.1290(8) 0.9477(9) 1.0424(8) 0.017(3) Uani 1.0 2 d .
C46 C 0.0390(9) 0.9270(9) 1.0404(8) 0.018(3) Uani 1.0 2 d .
C47 C 0.0157(10) 0.9187(10) 1.1165(9) 0.024(3) Uani 1.0 2 d .
C48 C 0.0806(10) 0.9323(10) 1.1975(10) 0.027(3) Uani 1.0 2 d .
C49 C 0.1715(10) 0.9557(10) 1.2014(8) 0.023(3) Uani 1.0 2 d .
C50 C 0.1948(9) 0.9611(10) 1.1268(9) 0.025(3) Uani 1.0 2 d .
C51 C -0.0767(16) 0.8868(14) 1.1082(14) 0.043(6) Uani 1.0 2 d .
C52 C 0.2397(13) 0.9783(13) 1.2893(11) 0.037(4) Uani 1.0 2 d .
C53 C 0.0899(9) 0.8922(8) 0.8730(8) 0.015(3) Uani 1.0 2 d .
C54 C 0.0696(8) 0.9208(9) 0.7863(8) 0.015(2) Uani 1.0 2 d .
C55 C 0.0223(9) 0.8544(9) 0.7181(8) 0.019(3) Uani 1.0 2 d .
C56 C -0.0067(8) 0.7597(10) 0.7337(8) 0.020(3) Uani 1.0 2 d .
C57 C 0.0153(9) 0.7285(9) 0.8204(8) 0.019(3) Uani 1.0 2 d .
C58 C 0.0607(11) 0.7933(10) 0.8862(10) 0.017(3) Uani 1.0 2 d .
C59 C -0.0073(10) 0.8939(10) 0.6257(9) 0.026(3) Uani 1.0 2 d .
C60 C -0.0116(10) 0.6250(9) 0.8427(9) 0.021(3) Uani 1.0 2 d .
C61 C 0.1340(9) 1.0866(9) 0.9321(8) 0.018(3) Uani 1.0 2 d .
C62 C 0.1990(8) 1.1619(9) 0.9768(8) 0.020(3) Uani 1.0 2 d .
C63 C 0.1822(9) 1.2676(9) 0.9653(9) 0.023(3) Uani 1.0 2 d .
C64 C 0.0977(10) 1.3018(10) 0.9085(8) 0.022(3) Uani 1.0 2 d .
C65 C 0.0321(11) 1.2294(12) 0.8636(10) 0.023(4) Uani 1.0 2 d .
C66 C 0.0505(9) 1.1261(9) 0.8756(8) 0.018(3) Uani 1.0 2 d .
C67 C 0.2530(11) 1.3428(11) 1.0154(12) 0.039(4) Uani 1.0 2 d .
C68 C -0.0604(11) 1.2650(11) 0.8050(9) 0.032(3) Uani 1.0 2 d .
B1 B 0.1518(10) 0.9646(10) 0.9524(9) 0.018(3) Uani 1.0 2 d .
H2 H 0.3323 0.5652 0.7684 0.0229 Uiso 1.0 2 calc R
H6 H 0.3627 0.7559 0.5056 0.0321 Uiso 1.0 2 calc R
H7 H 0.4983 0.8462 0.5236 0.0403 Uiso 1.0 2 calc R
H8 H 0.6211 0.8406 0.6593 0.0452 Uiso 1.0 2 calc R
H9 H 0.6044 0.7439 0.7695 0.0363 Uiso 1.0 2 calc R
H11 H 0.4995 0.3463 0.7650 0.0312 Uiso 1.0 2 calc R
H12 H 0.6361 0.2918 0.7548 0.0384 Uiso 1.0 2 calc R
H13 H 0.6833 0.3472 0.6394 0.0442 Uiso 1.0 2 calc R
H14 H 0.5969 0.4780 0.5456 0.0342 Uiso 1.0 2 calc R
H15 H 0.4578 0.5344 0.5590 0.0297 Uiso 1.0 2 calc R
H23 H 0.2423 0.2860 0.4326 0.0289 Uiso 1.0 2 calc R
H24 H 0.2468 0.3664 0.3081 0.0296 Uiso 1.0 2 calc R
H25 H 0.2736 0.5462 0.3117 0.0259 Uiso 1.0 2 calc R
H26 H 0.2913 0.6339 0.4385 0.0228 Uiso 1.0 2 calc R
H32A H 0.1465 0.4424 0.6868 0.0326 Uiso 1.0 2 calc R
H32B H 0.0606 0.5092 0.6900 0.0326 Uiso 1.0 2 calc R
H32C H 0.1566 0.5161 0.7679 0.0326 Uiso 1.0 2 calc R
H33A H 0.0070 0.5404 0.5081 0.0405 Uiso 1.0 2 calc R
H33B H 0.0933 0.4743 0.5050 0.0405 Uiso 1.0 2 calc R
H33C H 0.0609 0.5725 0.4436 0.0405 Uiso 1.0 2 calc R
H34A H 0.2031 0.7802 0.4590 0.0480 Uiso 1.0 2 calc R
H34B H 0.1058 0.8151 0.4647 0.0480 Uiso 1.0 2 calc R
H34C H 0.1152 0.7072 0.4215 0.0480 Uiso 1.0 2 calc R
H35A H 0.3250 0.8476 0.6879 0.0456 Uiso 1.0 2 calc R
H35B H 0.2296 0.8956 0.6883 0.0456 Uiso 1.0 2 calc R
H35C H 0.2525 0.8908 0.5998 0.0456 Uiso 1.0 2 calc R
H36A H 0.2107 0.7618 0.8072 0.0301 Uiso 1.0 2 calc R
H36B H 0.3113 0.7221 0.8147 0.0301 Uiso 1.0 2 calc R
H36C H 0.2371 0.6435 0.8276 0.0301 Uiso 1.0 2 calc R
H38 H 0.2522 0.7970 1.0306 0.0189 Uiso 1.0 2 calc R
H40 H 0.4838 0.8082 0.9686 0.0263 Uiso 1.0 2 calc R
H42 H 0.2936 1.0376 0.8953 0.0287 Uiso 1.0 2 calc R
H46 H -0.0079 0.9182 0.9857 0.0215 Uiso 1.0 2 calc R
H48 H 0.0649 0.9262 1.2488 0.0327 Uiso 1.0 2 calc R
H50 H 0.2570 0.9743 1.1321 0.0300 Uiso 1.0 2 calc R
H54 H 0.0880 0.9866 0.7730 0.0186 Uiso 1.0 2 calc R
H56 H -0.0407 0.7164 0.6872 0.0243 Uiso 1.0 2 calc R
H58 H 0.0733 0.7704 0.9443 0.0207 Uiso 1.0 2 calc R
H62 H 0.2565 1.1397 1.0162 0.0242 Uiso 1.0 2 calc R
H64 H 0.0850 1.3731 0.9004 0.0265 Uiso 1.0 2 calc R
H66 H 0.0044 1.0790 0.8440 0.0218 Uiso 1.0 2 calc R

loop_
_atom_site_aniso_label
_atom_site_aniso_U_11
_atom_site_aniso_U_22
_atom_site_aniso_U_33
_atom_site_aniso_U_12
_atom_site_aniso_U_13
_atom_site_aniso_U_23
Ir1 0.01436(19) 0.01261(17) 0.01324(17) -0.0014(3) 0.00538(13) 0.0004(3)
F1 0.040(6) 0.025(4) 0.025(5) 0.005(4) 0.013(4) 0.007(4)
F2 0.048(6) 0.033(5) 0.032(5) 0.007(4) 0.021(4) 0.015(4)
F3 0.039(6) 0.027(5) 0.053(7) -0.011(5) 0.016(5) 0.002(5)
F4 0.019(4) 0.023(4) 0.029(4) -0.010(3) 0.001(3) -0.000(3)
F5 0.074(8) 0.023(4) 0.044(6) 0.021(4) 0.036(6) 0.003(4)
F6 0.014(4) 0.046(6) 0.058(6) 0.006(4) 0.000(4) 0.017(5)
F7 0.036(5) 0.023(4) 0.033(5) 0.006(4) 0.015(4) 0.009(4)
F8 0.019(5) 0.088(8) 0.073(7) -0.006(5) 0.018(5) 0.024(6)
F9 0.102(10) 0.081(8) 0.046(6) -0.061(7) 0.060(7) -0.041(6)
F10 0.055(7) 0.034(5) 0.079(8) -0.003(5) 0.049(6) 0.017(5)
F11 0.045(6) 0.057(7) 0.059(7) -0.017(6) 0.030(6) -0.024(6)
F14 0.071(8) 0.080(8) 0.032(6) 0.035(7) -0.004(5) -0.026(6)
F15 0.095(12) 0.111(11) 0.029(6) -0.017(8) 0.008(7) 0.036(6)
F16 0.028(5) 0.082(8) 0.026(5) 0.005(5) 0.002(4) -0.009(5)
F17 0.039(6) 0.080(8) 0.036(5) 0.026(6) 0.000(5) 0.030(6)
F18 0.087(10) 0.043(6) 0.031(5) -0.021(6) 0.020(6) -0.008(5)
F19 0.060(7) 0.057(6) 0.021(4) -0.033(5) -0.001(4) 0.020(4)
F20 0.032(5) 0.017(4) 0.040(5) 0.004(4) 0.015(4) 0.005(4)
F21 0.051(6) 0.024(4) 0.031(5) -0.018(4) 0.010(4) -0.006(4)
F22 0.029(5) 0.032(4) 0.027(4) -0.012(4) 0.013(4) -0.005(4)
F23 0.098(13) 0.107(10) 0.076(11) -0.070(10) 0.033(9) -0.060(9)
F24 0.022(5) 0.045(6) 0.100(9) -0.007(4) 0.012(5) -0.025(6)
F25 0.040(6) 0.014(5) 0.140(12) -0.007(4) -0.015(7) -0.003(6)
F26 0.033(5) 0.022(4) 0.021(4) 0.006(4) -0.005(3) -0.000(3)
F27 0.026(5) 0.081(7) 0.035(5) 0.025(5) 0.005(4) -0.001(5)
F28 0.073(7) 0.011(4) 0.036(5) 0.011(4) -0.017(5) 0.003(4)
O1 0.028(6) 0.038(6) 0.027(5) -0.004(5) 0.004(5) -0.006(4)
N1 0.018(5) 0.014(5) 0.020(5) 0.001(4) 0.008(4) 0.001(4)
C1 0.015(6) 0.013(5) 0.021(6) 0.003(5) 0.006(5) 0.009(5)
C2 0.010(6) 0.023(6) 0.021(6) -0.001(5) 0.001(5) 0.005(5)
C3 0.016(6) 0.025(6) 0.022(6) -0.002(5) -0.005(5) -0.007(5)
C4 0.015(6) 0.018(6) 0.034(7) -0.002(5) 0.010(5) -0.004(5)
C5 0.014(6) 0.017(6) 0.032(7) -0.006(5) 0.011(5) -0.002(5)
C6 0.034(8) 0.022(7) 0.026(7) -0.011(6) 0.012(6) 0.003(5)
C7 0.043(9) 0.027(7) 0.034(8) -0.011(7) 0.018(7) -0.002(6)
C8 0.034(9) 0.031(8) 0.064(12) -0.009(7) 0.037(9) 0.003(8)
C9 0.020(7) 0.033(7) 0.033(7) -0.012(6) 0.002(6) -0.017(6)
C10 0.011(5) 0.021(6) 0.018(6) 0.001(5) 0.003(5) -0.004(5)
C11 0.018(7) 0.029(7) 0.030(7) 0.009(6) 0.006(6) 0.007(6)
C12 0.030(8) 0.028(7) 0.032(8) 0.013(6) 0.004(6) -0.007(6)
C13 0.012(7) 0.063(10) 0.032(8) 0.016(7) 0.002(6) -0.024(7)
C14 0.024(7) 0.037(8) 0.021(6) -0.011(6) 0.003(6) -0.004(6)
C15 0.028(7) 0.024(7) 0.027(7) 0.001(6) 0.015(6) 0.004(5)
C16 0.010(6) 0.018(7) 0.020(7) -0.007(5) -0.003(5) 0.009(5)
C17 0.023(6) 0.014(6) 0.021(6) -0.002(5) 0.009(5) 0.006(5)
C18 0.016(6) 0.016(6) 0.039(7) 0.004(5) 0.016(6) 0.012(5)
C19 0.013(6) 0.025(7) 0.036(8) 0.004(5) 0.011(6) 0.000(6)
C20 0.014(6) 0.020(6) 0.024(6) 0.006(5) 0.005(5) 0.006(5)
C22 0.017(6) 0.021(6) 0.012(6) -0.005(5) 0.003(5) -0.005(5)
C23 0.031(8) 0.024(7) 0.020(7) -0.008(6) 0.013(6) -0.010(6)
C24 0.023(7) 0.034(7) 0.017(6) -0.003(6) 0.006(6) -0.006(5)
C25 0.023(6) 0.028(7) 0.012(5) 0.000(5) 0.004(5) 0.003(5)
C26 0.013(6) 0.019(6) 0.026(6) 0.001(5) 0.008(5) -0.001(5)
C27 0.010(6) 0.022(6) 0.023(6) -0.008(5) 0.008(5) -0.010(5)
C28 0.009(6) 0.024(7) 0.022(6) 0.000(5) 0.000(5) -0.002(5)
C29 0.023(7) 0.026(7) 0.023(7) 0.012(6) 0.005(6) 0.004(5)
C30 0.014(6) 0.017(6) 0.040(7) -0.001(5) 0.016(6) 0.001(5)
C31 0.015(6) 0.024(6) 0.018(6) 0.002(5) 0.009(5) -0.005(5)
C32 0.027(7) 0.025(7) 0.031(7) -0.002(6) 0.012(6) -0.001(6)
C33 0.028(7) 0.034(8) 0.035(8) 0.001(6) 0.004(6) -0.010(6)
C34 0.036(9) 0.050(9) 0.037(8) 0.012(8) 0.018(7) 0.016(7)
C35 0.035(9) 0.024(7) 0.060(10) -0.009(7) 0.022(8) -0.006(7)
C36 0.023(7) 0.030(7) 0.020(6) 0.002(6) 0.004(5) -0.012(5)
C37 0.010(6) 0.019(6) 0.014(5) -0.004(5) 0.004(5) -0.006(5)
C38 0.018(6) 0.015(6) 0.011(5) 0.001(5) 0.001(5) 0.003(4)
C39 0.021(6) 0.023(6) 0.014(5) 0.002(5) 0.004(5) 0.001(5)
C40 0.018(6) 0.027(7) 0.016(6) 0.012(5) -0.000(5) 0.001(5)
C41 0.018(6) 0.017(6) 0.017(6) -0.003(5) 0.008(5) -0.002(5)
C42 0.021(7) 0.026(7) 0.030(8) 0.003(6) 0.016(6) 0.010(6)
C43 0.017(6) 0.022(6) 0.029(7) 0.010(5) -0.000(5) 0.001(5)
C44 0.031(8) 0.027(7) 0.028(7) -0.003(6) 0.014(6) -0.004(6)
C45 0.014(6) 0.015(6) 0.023(6) 0.002(5) 0.006(5) 0.001(5)
C46 0.017(6) 0.014(5) 0.029(6) -0.003(5) 0.015(5) -0.005(5)
C47 0.028(7) 0.020(6) 0.031(7) 0.001(6) 0.018(6) 0.002(5)
C48 0.040(8) 0.016(6) 0.038(8) -0.005(6) 0.029(7) -0.001(6)
C49 0.030(7) 0.021(6) 0.015(6) 0.006(6) 0.003(5) 0.003(5)
C50 0.017(6) 0.029(7) 0.033(7) 0.008(5) 0.014(6) 0.004(6)
C51 0.050(12) 0.049(12) 0.042(10) -0.022(9) 0.033(10) -0.008(8)
C52 0.045(11) 0.028(8) 0.043(10) -0.001(7) 0.022(9) 0.002(7)
C53 0.010(6) 0.016(6) 0.018(6) -0.002(4) 0.004(5) 0.000(4)
C54 0.010(5) 0.017(5) 0.020(6) 0.002(5) 0.006(5) 0.001(5)
C55 0.025(7) 0.012(5) 0.017(6) -0.001(5) 0.001(5) -0.003(5)
C56 0.018(6) 0.026(6) 0.015(6) -0.009(5) 0.003(5) 0.002(5)
C57 0.023(7) 0.016(6) 0.017(6) 0.003(5) 0.004(5) -0.003(5)
C58 0.017(7) 0.020(7) 0.019(6) 0.004(5) 0.013(6) -0.001(5)
C59 0.024(7) 0.029(7) 0.015(6) -0.007(6) -0.003(6) -0.001(5)
C60 0.020(7) 0.015(6) 0.028(7) -0.001(5) 0.007(6) -0.000(5)
C61 0.019(6) 0.019(6) 0.018(6) -0.004(5) 0.009(5) 0.002(5)
C62 0.015(6) 0.022(6) 0.021(6) 0.004(5) 0.003(5) 0.003(5)
C63 0.020(6) 0.018(6) 0.034(7) 0.002(5) 0.012(6) -0.004(5)
C64 0.025(7) 0.019(7) 0.019(6) 0.006(6) 0.004(6) 0.002(5)
C65 0.019(8) 0.031(8) 0.021(7) 0.009(6) 0.008(6) 0.013(6)
C66 0.020(7) 0.022(6) 0.014(6) 0.002(5) 0.007(5) -0.005(5)
C67 0.027(8) 0.020(7) 0.065(11) 0.004(6) 0.008(8) -0.017(7)
C68 0.035(8) 0.026(7) 0.023(7) 0.005(6) -0.004(6) -0.004(6)
B1 0.018(7) 0.017(6) 0.020(6) 0.004(5) 0.009(6) -0.005(5)

loop_
_atom_type_symbol
_atom_type_description
_atom_type_scat_dispersion_real
_atom_type_scat_dispersion_imag
_atom_type_scat_source
C C 0.0033 0.0016
;
International Tables for Crystallography
(1992, Vol. C, Tables 4.2.6.8 and 6.1.1.4)
;
H H 0.0000 0.0000
;
International Tables for Crystallography
(1992, Vol. C, Table 6.1.1.4)
;
F F 0.0171 0.0103
;
International Tables for Crystallography
(1992, Vol. C, Tables 4.2.6.8 and 6.1.1.4)
;
Ir Ir -1.4442 7.9887
;
International Tables for Crystallography
(1992, Vol. C, Tables 4.2.6.8 and 6.1.1.4)
;
N N 0.0061 0.0033
;
International Tables for Crystallography
(1992, Vol. C, Tables 4.2.6.8 and 6.1.1.4)
;
O O 0.0106 0.0060
;
International Tables for Crystallography
(1992, Vol. C, Tables 4.2.6.8 and 6.1.1.4)
;
B B 0.0013 0.0007
;
International Tables for Crystallography
(1992, Vol. C, Tables 4.2.6.8 and 6.1.1.4)
;

loop_
_geom_angle_atom_site_label_1
_geom_angle_atom_site_label_2
_geom_angle_atom_site_label_3
_geom_angle
_geom_angle_publ_flag
N1 Ir1 C1 79.3(4) yes
N1 Ir1 C2 118.1(5) yes
N1 Ir1 C5 97.8(5) yes
N1 Ir1 C27 111.1(4) yes
N1 Ir1 C28 85.7(5) yes
N1 Ir1 C29 94.3(5) yes
N1 Ir1 C30 130.9(4) yes
N1 Ir1 C31 146.0(4) yes
C1 Ir1 C2 39.0(5) yes
C1 Ir1 C5 89.8(5) yes
C1 Ir1 C27 107.4(5) yes
C1 Ir1 C28 127.3(5) yes
C1 Ir1 C29 164.5(5) yes
C1 Ir1 C30 149.3(5) yes
C1 Ir1 C31 116.1(5) yes
C2 Ir1 C5 81.5(5) yes
C2 Ir1 C27 95.2(5) yes
C2 Ir1 C28 129.4(5) yes
C2 Ir1 C29 146.1(5) yes
C2 Ir1 C30 110.9(5) yes
C2 Ir1 C31 83.9(5) yes
C5 Ir1 C27 148.4(5) yes
C5 Ir1 C28 142.6(5) yes
C5 Ir1 C29 105.1(5) yes
C5 Ir1 C30 90.6(5) yes
C5 Ir1 C31 111.6(5) yes
C27 Ir1 C28 35.0(5) yes
C27 Ir1 C29 61.5(5) yes
C27 Ir1 C30 61.1(5) yes
C27 Ir1 C31 37.1(5) yes
C28 Ir1 C29 37.5(5) yes
C28 Ir1 C30 61.0(4) yes
C28 Ir1 C31 60.7(5) yes
C29 Ir1 C30 37.4(5) yes
C29 Ir1 C31 62.6(5) yes
C30 Ir1 C31 36.9(5) yes
F29 F12 F30 146(3) yes
F29 F12 C51 52.5(16) yes
F30 F12 C51 104(3) yes
F29 F13 C51 66(3) yes
F12 F29 F13 135(4) yes
F12 F29 C51 52.8(14) yes
F13 F29 C51 82(3) yes
F12 F30 C51 52(3) yes
Ir1 N1 C22 122.0(9) yes
Ir1 N1 C26 119.5(8) yes
C22 N1 C26 118.3(10) yes
Ir1 C1 C2 69.3(6) yes
Ir1 C1 C10 125.0(9) yes
Ir1 C1 C16 104.8(7) yes
C2 C1 C10 120.8(10) yes
C2 C1 C16 119.0(13) yes
C10 C1 C16 111.4(10) yes
Ir1 C2 C1 71.7(6) yes
Ir1 C2 C3 109.1(8) yes
C1 C2 C3 117.3(12) yes
O1 C3 C2 119.0(13) yes
O1 C3 C4 127.2(13) yes
C2 C3 C4 113.8(10) yes
C3 C4 C5 118.1(12) yes
C3 C4 C9 121.5(11) yes
C5 C4 C9 120.3(13) yes
Ir1 C5 C4 115.0(10) yes
Ir1 C5 C6 126.0(9) yes
C4 C5 C6 119.0(12) yes
C5 C6 C7 120.2(12) yes
C6 C7 C8 120.3(15) yes
C7 C8 C9 118.6(16) yes
C4 C9 C8 121.5(13) yes
C1 C10 C11 115.7(12) yes
C1 C10 C15 127.3(11) yes
C11 C10 C15 117.0(13) yes
C10 C11 C12 122.8(15) yes
C11 C12 C13 120.4(13) yes
C12 C13 C14 118.5(15) yes
C13 C14 C15 119.8(14) yes
C10 C15 C14 121.3(12) yes
C1 C16 C17 121.3(11) yes
C1 C16 C21 117.5(13) yes
C17 C16 C21 121.2(12) yes
F1 C17 C16 121.7(11) yes
F1 C17 C18 117.1(12) yes
C16 C17 C18 121.2(11) yes
F2 C18 C17 119.7(11) yes
F2 C18 C19 121.2(12) yes
C17 C18 C19 119.1(13) yes
F3 C19 C18 119.8(14) yes
F3 C19 C20 120.0(12) yes
C18 C19 C20 120.2(12) yes
F4 C20 C19 116.1(11) yes
F4 C20 C21 122.7(12) yes
C19 C20 C21 121.2(11) yes
C16 C21 C20 117.1(13) yes
C16 C21 C22 124.0(13) yes
C20 C21 C22 118.9(11) yes
N1 C22 C21 119.2(11) yes
N1 C22 C23 119.4(13) yes
C21 C22 C23 121.3(12) yes
C22 C23 C24 121.8(14) yes
C23 C24 C25 118.5(13) yes
C24 C25 C26 118.0(12) yes
N1 C26 C25 123.9(11) yes
Ir1 C27 C28 72.4(9) yes
Ir1 C27 C31 68.3(8) yes
Ir1 C27 C32 128.5(9) yes
C28 C27 C31 107.8(11) yes
C28 C27 C32 126.4(11) yes
C31 C27 C32 125.5(11) yes
Ir1 C28 C27 72.6(7) yes
Ir1 C28 C29 68.4(7) yes
Ir1 C28 C33 127.8(10) yes
C27 C28 C29 109.2(10) yes
C27 C28 C33 127.1(12) yes
C29 C28 C33 123.6(12) yes
Ir1 C29 C28 74.1(7) yes
Ir1 C29 C30 71.5(7) yes
Ir1 C29 C34 129.3(12) yes
C28 C29 C30 105.8(12) yes
C28 C29 C34 125.9(12) yes
C30 C29 C34 127.1(13) yes
Ir1 C30 C29 71.1(8) yes
Ir1 C30 C31 71.2(7) yes
Ir1 C30 C35 124.3(10) yes
C29 C30 C31 109.0(11) yes
C29 C30 C35 127.7(13) yes
C31 C30 C35 123.3(12) yes
Ir1 C31 C27 74.6(8) yes
Ir1 C31 C30 71.9(8) yes
Ir1 C31 C36 128.6(9) yes
C27 C31 C30 107.9(10) yes
C27 C31 C36 126.1(12) yes
C30 C31 C36 124.9(11) yes
C38 C37 C42 115.2(12) yes
C38 C37 B1 119.6(11) yes
C42 C37 B1 124.2(11) yes
C37 C38 C39 123.3(12) yes
C38 C39 C40 121.0(11) yes
C38 C39 C43 120.4(12) yes
C40 C39 C43 118.5(12) yes
C39 C40 C41 118.0(12) yes
C40 C41 C42 119.3(13) yes
C40 C41 C44 118.3(12) yes
C42 C41 C44 122.4(12) yes
C37 C42 C41 123.2(12) yes
F5 C43 F6 104.1(11) yes
F5 C43 F7 105.4(11) yes
F5 C43 C39 111.6(11) yes
F6 C43 F7 106.5(11) yes
F6 C43 C39 112.9(11) yes
F7 C43 C39 115.4(12) yes
F8 C44 F9 104.2(14) yes
F8 C44 F10 104.0(12) yes
F8 C44 C41 114.9(12) yes
F9 C44 F10 105.2(12) yes
F9 C44 C41 112.5(12) yes
F10 C44 C41 114.8(14) yes
C46 C45 C50 115.1(13) yes
C46 C45 B1 120.9(10) yes
C50 C45 B1 123.7(12) yes
C45 C46 C47 122.5(11) yes
C46 C47 C48 121.4(14) yes
C46 C47 C51 118.3(13) yes
C48 C47 C51 120.2(16) yes
C47 C48 C49 117.4(15) yes
C48 C49 C50 121.1(11) yes
C48 C49 C52 116.9(14) yes
C50 C49 C52 121.9(14) yes
C45 C50 C49 122.5(13) yes
F11 C51 F12 110.8(16) yes
F11 C51 F13 102.9(16) yes
F11 C51 F29 115(2) yes
F11 C51 F30 92.0(15) yes
F11 C51 C47 116(2) yes
F12 C51 F13 106(2) yes
F12 C51 F29 74.7(19) yes
F12 C51 F30 24.2(14) yes
F12 C51 C47 109.4(16) yes
F13 C51 F29 31.2(13) yes
F13 C51 F30 127(3) yes
F13 C51 C47 110.8(15) yes
F29 C51 F30 96(2) yes
F29 C51 C47 121.5(18) yes
F30 C51 C47 107.1(17) yes
F14 C52 F15 107.6(16) yes
F14 C52 F16 103.9(14) yes
F14 C52 C49 113.0(13) yes
F15 C52 F16 106.3(14) yes
F15 C52 C49 113.0(14) yes
F16 C52 C49 112.4(16) yes
C54 C53 C58 115.3(11) yes
C54 C53 B1 121.8(11) yes
C58 C53 B1 122.7(11) yes
C53 C54 C55 121.3(11) yes
C54 C55 C56 121.7(11) yes
C54 C55 C59 118.9(11) yes
C56 C55 C59 119.0(10) yes
C55 C56 C57 117.8(11) yes
C56 C57 C58 120.3(12) yes
C56 C57 C60 121.1(11) yes
C58 C57 C60 118.6(12) yes
C53 C58 C57 123.6(13) yes
F17 C59 F18 107.8(11) yes
F17 C59 F19 109.3(11) yes
F17 C59 C55 111.2(14) yes
F18 C59 F19 105.9(14) yes
F18 C59 C55 110.6(11) yes
F19 C59 C55 111.9(10) yes
F20 C60 F21 106.7(10) yes
F20 C60 F22 106.1(10) yes
F20 C60 C57 111.0(12) yes
F21 C60 F22 106.5(12) yes
F21 C60 C57 113.1(11) yes
F22 C60 C57 113.0(11) yes
C62 C61 C66 114.8(11) yes
C62 C61 B1 121.9(10) yes
C66 C61 B1 123.1(10) yes
C61 C62 C63 123.0(10) yes
C62 C63 C64 119.4(11) yes
C62 C63 C67 120.2(11) yes
C64 C63 C67 120.3(11) yes
C63 C64 C65 119.0(12) yes
C64 C65 C66 120.5(12) yes
C64 C65 C68 119.5(13) yes
C66 C65 C68 119.9(12) yes
C61 C66 C65 123.4(11) yes
F23 C67 F24 105.2(13) yes
F23 C67 F25 105.4(15) yes
F23 C67 C63 112.7(15) yes
F24 C67 F25 106.8(15) yes
F24 C67 C63 112.9(14) yes
F25 C67 C63 113.1(12) yes
F26 C68 F27 106.0(12) yes
F26 C68 F28 107.1(11) yes
F26 C68 C65 111.5(13) yes
F27 C68 F28 108.3(13) yes
F27 C68 C65 112.1(12) yes
F28 C68 C65 111.5(13) yes
C37 B1 C45 110.8(9) yes
C37 B1 C53 102.5(10) yes
C37 B1 C61 113.8(11) yes
C45 B1 C53 113.1(11) yes
C45 B1 C61 104.0(11) yes
C53 B1 C61 112.8(9) yes
Ir1 C2 H2 89.222 no
C1 C2 H2 121.346 no
C3 C2 H2 121.337 no
C5 C6 H6 119.899 no
C7 C6 H6 119.917 no
C6 C7 H7 119.860 no
C8 C7 H7 119.850 no
C7 C8 H8 120.705 no
C9 C8 H8 120.680 no
C4 C9 H9 119.228 no
C8 C9 H9 119.230 no
C10 C11 H11 118.571 no
C12 C11 H11 118.581 no
C11 C12 H12 119.826 no
C13 C12 H12 119.818 no
C12 C13 H13 120.753 no
C14 C13 H13 120.745 no
C13 C14 H14 120.091 no
C15 C14 H14 120.086 no
C10 C15 H15 119.334 no
C14 C15 H15 119.349 no
C22 C23 H23 119.096 no
C24 C23 H23 119.099 no
C23 C24 H24 120.750 no
C25 C24 H24 120.756 no
C24 C25 H25 120.996 no
C26 C25 H25 121.002 no
N1 C26 H26 118.040 no
C25 C26 H26 118.028 no
C27 C32 H32A 109.474 no
C27 C32 H32B 109.474 no
C27 C32 H32C 109.477 no
H32A C32 H32B 109.466 no
H32A C32 H32C 109.470 no
H32B C32 H32C 109.466 no
C28 C33 H33A 109.473 no
C28 C33 H33B 109.464 no
C28 C33 H33C 109.475 no
H33A C33 H33B 109.475 no
H33A C33 H33C 109.473 no
H33B C33 H33C 109.466 no
C29 C34 H34A 109.468 no
C29 C34 H34B 109.476 no
C29 C34 H34C 109.464 no
H34A C34 H34B 109.471 no
H34A C34 H34C 109.473 no
H34B C34 H34C 109.476 no
C30 C35 H35A 109.478 no
C30 C35 H35B 109.463 no
C30 C35 H35C 109.477 no
H35A C35 H35B 109.468 no
H35A C35 H35C 109.471 no
H35B C35 H35C 109.470 no
C31 C36 H36A 109.470 no
C31 C36 H36B 109.461 no
C31 C36 H36C 109.471 no
H36A C36 H36B 109.470 no
H36A C36 H36C 109.478 no
H36B C36 H36C 109.477 no
C37 C38 H38 118.374 no
C39 C38 H38 118.376 no
C39 C40 H40 120.991 no
C41 C40 H40 120.997 no
C37 C42 H42 118.386 no
C41 C42 H42 118.381 no
C45 C46 H46 118.776 no
C47 C46 H46 118.773 no
C47 C48 H48 121.271 no
C49 C48 H48 121.280 no
C45 C50 H50 118.766 no
C49 C50 H50 118.779 no
C53 C54 H54 119.323 no
C55 C54 H54 119.331 no
C55 C56 H56 121.098 no
C57 C56 H56 121.103 no
C53 C58 H58 118.220 no
C57 C58 H58 118.220 no
C61 C62 H62 118.522 no
C63 C62 H62 118.514 no
C63 C64 H64 120.508 no
C65 C64 H64 120.506 no
C61 C66 H66 118.296 no
C65 C66 H66 118.309 no

loop_
_geom_bond_atom_site_label_1
_geom_bond_atom_site_label_2
_geom_bond_distance
_geom_bond_publ_flag
Ir1 N1 2.131(10) yes
Ir1 C1 2.161(11) yes
Ir1 C2 2.128(11) yes
Ir1 C5 2.059(13) yes
Ir1 C27 2.336(15) yes
Ir1 C28 2.333(12) yes
Ir1 C29 2.255(13) yes
Ir1 C30 2.259(13) yes
Ir1 C31 2.250(14) yes
F1 C17 1.330(14) yes
F2 C18 1.324(17) yes
F3 C19 1.338(17) yes
F4 C20 1.334(13) yes
F5 C43 1.382(17) yes
F6 C43 1.359(14) yes
F7 C43 1.327(18) yes
F8 C44 1.323(16) yes
F9 C44 1.353(19) yes
F10 C44 1.335(16) yes
F11 C51 1.31(2) yes
F12 F29 1.58(3) yes
F12 F30 0.68(4) yes
F12 C51 1.30(3) yes
F13 F29 0.73(3) yes
F13 C51 1.40(3) yes
F14 C52 1.32(3) yes
F15 C52 1.32(3) yes
F16 C52 1.34(3) yes
F17 C59 1.309(18) yes
F18 C59 1.327(18) yes
F19 C59 1.334(19) yes
F20 C60 1.352(15) yes
F21 C60 1.345(14) yes
F22 C60 1.340(19) yes
F23 C67 1.32(3) yes
F24 C67 1.33(2) yes
F25 C67 1.319(17) yes
F26 C68 1.357(15) yes
F27 C68 1.34(2) yes
F28 C68 1.331(16) yes
F29 C51 1.30(4) yes
F30 C51 1.60(3) yes
O1 C3 1.205(15) yes
N1 C22 1.363(15) yes
N1 C26 1.356(17) yes
C1 C2 1.430(17) yes
C1 C10 1.508(19) yes
C1 C16 1.520(17) yes
C2 C3 1.530(18) yes
C3 C4 1.44(2) yes
C4 C5 1.393(16) yes
C4 C9 1.396(19) yes
C5 C6 1.38(2) yes
C6 C7 1.38(3) yes
C7 C8 1.43(2) yes
C8 C9 1.33(3) yes
C10 C11 1.417(17) yes
C10 C15 1.38(2) yes
C11 C12 1.35(3) yes
C12 C13 1.39(3) yes
C13 C14 1.42(2) yes
C14 C15 1.40(3) yes
C16 C17 1.38(2) yes
C16 C21 1.396(18) yes
C17 C18 1.397(17) yes
C18 C19 1.368(18) yes
C19 C20 1.41(2) yes
C20 C21 1.413(19) yes
C21 C22 1.48(2) yes
C22 C23 1.39(2) yes
C23 C24 1.36(2) yes
C24 C25 1.400(18) yes
C25 C26 1.365(18) yes
C27 C28 1.404(19) yes
C27 C31 1.462(16) yes
C27 C32 1.49(2) yes
C28 C29 1.477(19) yes
C28 C33 1.479(18) yes
C29 C30 1.448(17) yes
C29 C34 1.45(2) yes
C30 C31 1.426(19) yes
C30 C35 1.491(19) yes
C31 C36 1.476(17) yes
C37 C38 1.399(16) yes
C37 C42 1.38(2) yes
C37 B1 1.643(19) yes
C38 C39 1.380(18) yes
C39 C40 1.37(2) yes
C39 C43 1.486(17) yes
C40 C41 1.417(17) yes
C41 C42 1.40(2) yes
C41 C44 1.47(2) yes
C45 C46 1.403(19) yes
C45 C50 1.424(16) yes
C45 B1 1.64(2) yes
C46 C47 1.41(3) yes
C47 C48 1.377(18) yes
C47 C51 1.45(3) yes
C48 C49 1.42(3) yes
C49 C50 1.38(2) yes
C49 C52 1.498(19) yes
C53 C54 1.395(17) yes
C53 C58 1.407(18) yes
C53 B1 1.630(16) yes
C54 C55 1.405(15) yes
C55 C56 1.365(18) yes
C55 C59 1.515(18) yes
C56 C57 1.402(17) yes
C57 C58 1.362(17) yes
C57 C60 1.490(18) yes
C61 C62 1.417(16) yes
C61 C66 1.408(16) yes
C61 B1 1.629(18) yes
C62 C63 1.402(17) yes
C63 C64 1.396(17) yes
C63 C67 1.491(18) yes
C64 C65 1.397(19) yes
C65 C66 1.38(2) yes
C65 C68 1.501(19) yes
C2 H2 0.950 no
C6 H6 0.950 no
C7 H7 0.950 no
C8 H8 0.950 no
C9 H9 0.950 no
C11 H11 0.950 no
C12 H12 0.950 no
C13 H13 0.950 no
C14 H14 0.950 no
C15 H15 0.950 no
C23 H23 0.950 no
C24 H24 0.950 no
C25 H25 0.950 no
C26 H26 0.950 no
C32 H32A 0.980 no
C32 H32B 0.980 no
C32 H32C 0.980 no
C33 H33A 0.980 no
C33 H33B 0.980 no
C33 H33C 0.980 no
C34 H34A 0.980 no
C34 H34B 0.980 no
C34 H34C 0.980 no
C35 H35A 0.980 no
C35 H35B 0.980 no
C35 H35C 0.980 no
C36 H36A 0.980 no
C36 H36B 0.980 no
C36 H36C 0.980 no
C38 H38 0.950 no
C40 H40 0.950 no
C42 H42 0.950 no
C46 H46 0.950 no
C48 H48 0.950 no
C50 H50 0.950 no
C54 H54 0.950 no
C56 H56 0.950 no
C58 H58 0.950 no
C62 H62 0.950 no
C64 H64 0.950 no
C66 H66 0.950 no

loop_
_geom_contact_atom_site_label_1
_geom_contact_atom_site_label_2
_geom_contact_distance
_geom_contact_publ_flag
_geom_contact_site_symmetry_2
Ir1 C21 3.256(15) no .
F1 F2 2.659(13) no .
F1 C1 2.875(16) no .
F1 C2 2.935(16) no .
F1 C11 3.41(2) no .
F1 C19 3.575(15) no .
F2 F3 2.718(12) no .
F3 F4 2.665(14) no .
F4 C18 3.587(15) no .
F4 C22 2.855(15) no .
F4 C23 2.772(19) no .
F5 C38 3.385(15) no .
F5 C40 2.970(15) no .
F6 C38 3.512(14) no .
F6 C40 2.879(15) no .
F7 C38 2.761(13) no .
F8 C40 2.838(18) no .
F8 C42 3.556(19) no .
F9 C40 3.079(18) no .
F9 C42 3.34(3) no .
F10 C42 2.80(2) no .
F11 C46 2.860(18) no .
F11 C48 3.454(16) no .
F12 C46 3.00(3) no .
F12 C48 3.21(2) no .
F13 C48 2.65(3) no .
F14 C48 3.003(17) no .
F14 C50 3.362(18) no .
F15 C48 2.882(18) no .
F15 C50 3.491(18) no .
F16 C50 2.746(14) no .
F17 C54 3.178(13) no .
F17 C56 3.094(16) no .
F18 C54 3.577(16) no .
F18 C56 2.753(18) no .
F19 C54 2.780(15) no .
F19 C56 3.574(17) no .
F20 C56 3.344(14) no .
F20 C58 3.017(15) no .
F21 C56 2.757(16) no .
F21 C58 3.600(16) no .
F22 C56 3.539(16) no .
F22 C58 2.821(18) no .
F23 C62 3.056(18) no .
F23 C64 3.327(16) no .
F24 C62 2.884(16) no .
F24 C64 3.516(16) no .
F25 C64 2.728(16) no .
F26 C64 3.577(14) no .
F26 C66 2.801(13) no .
F27 C64 3.263(17) no .
F27 C66 3.122(17) no .
F28 C64 2.731(15) no .
F28 C66 3.584(14) no .
F29 C48 2.85(4) no .
F30 C46 2.89(3) no .
F30 C48 3.60(3) no .
O1 C1 3.417(14) no .
O1 C5 3.568(16) no .
O1 C9 2.91(2) no .
N1 C10 3.213(13) no .
N1 C15 3.151(16) no .
N1 C16 3.003(17) no .
N1 C24 2.782(17) no .
N1 C33 3.25(2) no .
C1 C4 3.067(17) no .
C1 C22 2.926(15) no .
C2 C11 3.32(2) no .
C2 C15 3.53(2) no .
C2 C17 3.091(17) no .
C2 C36 3.13(2) no .
C3 C10 2.930(18) no .
C3 C11 3.59(2) no .
C3 C15 3.56(2) no .
C4 C7 2.75(3) no .
C4 C10 3.162(17) no .
C4 C15 3.204(19) no .
C5 C8 2.80(3) no .
C5 C10 3.287(17) no .
C5 C15 3.117(19) no .
C5 C26 3.456(16) no .
C5 C35 3.24(3) no .
C6 C9 2.765(17) no .
C6 C26 3.382(17) no .
C6 C35 3.50(3) no .
C10 C13 2.83(2) no .
C10 C17 3.42(2) no .
C10 C21 3.196(18) no .
C10 C22 3.318(15) no .
C11 C14 2.75(3) no .
C11 C16 3.01(2) no .
C11 C17 3.43(2) no .
C12 C15 2.780(18) no .
C15 C22 3.492(18) no .
C15 C26 3.589(16) no .
C16 C19 2.779(18) no .
C16 C27 3.555(18) no .
C16 C32 3.45(2) no .
C17 C20 2.757(16) no .
C17 C32 3.470(19) no .
C18 C21 2.83(2) no .
C20 C23 2.98(3) no .
C22 C25 2.765(18) no .
C22 C33 3.43(2) no .
C23 C26 2.69(2) no .
C26 C29 3.50(2) no .
C26 C34 3.42(3) no .
C32 C33 3.18(2) no .
C32 C36 3.200(18) no .
C33 C34 3.15(3) no .
C34 C35 3.24(3) no .
C35 C36 3.09(3) no .
C37 C40 2.854(19) no .
C37 C50 3.14(2) no .
C37 C54 3.347(14) no .
C37 C58 3.358(18) no .
C37 C62 3.209(17) no .
C38 C41 2.749(19) no .
C38 C45 3.124(18) no .
C38 C50 3.30(2) no .
C38 C53 3.193(15) no .
C38 C58 3.439(18) no .
C39 C42 2.747(18) no .
C42 C53 3.430(19) no .
C42 C61 3.17(2) no .
C42 C62 3.29(2) no .
C45 C48 2.88(3) no .
C45 C58 3.140(18) no .
C45 C62 3.298(18) no .
C45 C66 3.476(16) no .
C46 C49 2.763(16) no .
C46 C53 3.12(2) no .
C46 C58 3.17(2) no .
C46 C61 3.37(2) no .
C47 C50 2.77(2) no .
C50 C61 3.416(18) no .
C50 C62 3.599(19) no .
C53 C56 2.848(16) no .
C53 C66 3.110(16) no .
C54 C57 2.758(17) no .
C54 C61 3.122(16) no .
C54 C66 3.107(17) no .
C55 C58 2.727(19) no .
C61 C64 2.859(18) no .
C62 C65 2.762(17) no .
C63 C66 2.772(17) no .
F1 F24 3.286(17) no 1_545
F2 F10 3.173(14) no 1_545
F2 F24 3.584(14) no 1_545
F2 C42 3.517(16) no 1_545
F2 C61 3.475(18) no 1_545
F2 C62 3.181(17) no 1_545
F2 C63 3.218(19) no 1_545
F2 C64 3.530(19) no 1_545
F3 F6 3.131(14) no 2_464
F3 F19 2.672(14) no 1_545
F3 C40 3.554(14) no 2_464
F4 F6 3.401(14) no 2_464
F4 F8 3.377(13) no 2_464
F4 O1 3.096(12) no 2_464
F4 C40 3.338(15) no 2_464
F5 F25 3.428(16) no 1_545
F5 O1 3.253(18) no .
F5 C33 3.260(19) no 2_565
F5 C36 3.376(14) no .
F6 F3 3.131(14) no 2_565
F6 F4 3.401(14) no 2_565
F6 F26 3.187(14) no 2_575
F6 F28 3.205(16) no 2_575
F6 C19 3.267(16) no 2_565
F6 C20 3.433(17) no 2_565
F6 C32 3.378(15) no 2_565
F7 F25 3.351(12) no 1_545
F7 F26 2.980(11) no 2_575
F7 F28 2.958(12) no 2_575
F7 C68 3.554(15) no 2_575
F8 F4 3.377(13) no 2_565
F8 F19 3.067(15) no 2_575
F9 F13 3.211(19) no 2_574
F9 F29 2.94(3) no 2_574
F9 C35 3.365(18) no .
F9 C48 3.50(3) no 2_574
F10 F2 3.173(14) no 1_565
F10 F13 2.93(2) no 2_574
F10 F18 3.400(16) no 2_575
F10 F29 3.04(3) no 2_574
F11 C20 3.297(18) no 2_465
F11 C21 3.14(2) no 2_465
F11 C22 3.419(16) no 2_465
F11 C23 3.235(17) no 2_465
F12 C7 3.60(3) no 2_475
F12 C35 3.30(3) no 2_475
F13 F9 3.211(19) no 2_475
F13 F10 2.93(2) no 2_475
F13 C11 3.33(2) no 2_465
F13 C16 3.543(19) no 2_465
F13 C17 3.30(2) no 2_465
F13 C18 3.27(3) no 2_465
F13 C19 3.45(2) no 2_465
F14 F30 3.48(3) no 2_575
F14 C8 3.48(2) no 2_475
F14 C9 3.568(18) no 2_475
F15 F27 2.997(19) no 2_575
F15 F30 3.50(3) no 2_575
F15 C34 3.45(3) no 1_556
F16 F26 3.066(14) no 2_575
F16 F27 3.434(16) no 2_575
F17 C37 3.218(14) no 2_474
F17 C41 3.321(17) no 2_474
F17 C42 3.037(17) no 2_474
F17 C62 3.461(15) no 2_474
F18 F10 3.400(16) no 2_474
F18 F24 2.880(15) no 2_474
F18 C28 3.471(18) no .
F18 C29 3.21(2) no .
F18 C30 3.386(18) no .
F18 C34 3.47(3) no .
F19 F3 2.672(14) no 1_565
F19 F8 3.067(15) no 2_474
F19 C35 3.35(2) no .
F19 C41 3.488(13) no 2_474
F20 F25 3.149(13) no 1_545
F20 F28 3.290(11) no 1_545
F20 C14 3.507(17) no 2_465
F20 C32 3.273(19) no .
F20 C64 3.462(15) no 1_545
F21 F23 3.305(15) no 2_474
F21 F28 2.843(11) no 1_545
F21 C24 3.38(2) no 2_465
F21 C25 3.378(18) no 2_465
F22 C14 3.143(14) no 2_465
F22 C15 3.335(16) no 2_465
F22 C23 3.252(19) no 2_465
F22 C24 2.895(17) no 2_465
F22 C25 3.193(16) no 2_465
F23 F21 3.305(15) no 2_575
F24 F1 3.286(17) no 1_565
F24 F2 3.584(14) no 1_565
F24 F18 2.880(15) no 2_575
F25 F5 3.428(16) no 1_565
F25 F7 3.351(12) no 1_565
F25 F20 3.149(13) no 1_565
F26 F6 3.187(14) no 2_474
F26 F7 2.980(11) no 2_474
F26 F16 3.066(14) no 2_474
F26 C39 3.589(15) no 2_474
F26 C43 3.372(16) no 2_474
F27 F15 2.997(19) no 2_474
F27 F16 3.434(16) no 2_474
F27 C6 3.359(17) no 2_475
F27 C25 3.423(17) no 2_475
F27 C26 3.332(17) no 2_475
F28 F6 3.205(16) no 2_474
F28 F7 2.958(12) no 2_474
F28 F20 3.290(11) no 1_565
F28 F21 2.843(11) no 1_565
F29 F9 2.94(3) no 2_475
F29 F10 3.04(3) no 2_475
F29 C18 3.36(3) no 2_465
F29 C19 3.34(3) no 2_465
F30 F14 3.48(3) no 2_474
F30 F15 3.50(3) no 2_474
O1 F4 3.096(12) no 2_565
O1 F5 3.253(18) no .
O1 C23 3.476(18) no 2_565
O1 C33 3.240(18) no 2_565
C6 F27 3.359(17) no 2_574
C7 F12 3.60(3) no 2_574
C8 F14 3.48(2) no 2_574
C8 C48 3.52(2) no 2_574
C8 C49 3.51(2) no 2_574
C9 F14 3.568(18) no 2_574
C11 F13 3.33(2) no 2_564
C12 C25 3.510(17) no 2_565
C12 C48 3.559(19) no 2_564
C14 F20 3.507(17) no 2_564
C14 F22 3.143(14) no 2_564
C15 F22 3.335(16) no 2_564
C16 F13 3.543(19) no 2_564
C17 F13 3.30(2) no 2_564
C18 F13 3.27(3) no 2_564
C18 F29 3.36(3) no 2_564
C19 F6 3.267(16) no 2_464
C19 F13 3.45(2) no 2_564
C19 F29 3.34(3) no 2_564
C20 F6 3.433(17) no 2_464
C20 F11 3.297(18) no 2_564
C21 F11 3.14(2) no 2_564
C22 F11 3.419(16) no 2_564
C23 F11 3.235(17) no 2_564
C23 F22 3.252(19) no 2_564
C23 O1 3.476(18) no 2_464
C24 F21 3.38(2) no 2_564
C24 F22 2.895(17) no 2_564
C25 F21 3.378(18) no 2_564
C25 F22 3.193(16) no 2_564
C25 F27 3.423(17) no 2_574
C25 C12 3.510(17) no 2_464
C26 F27 3.332(17) no 2_574
C28 F18 3.471(18) no .
C29 F18 3.21(2) no .
C30 F18 3.386(18) no .
C32 F6 3.378(15) no 2_464
C32 F20 3.273(19) no .
C33 F5 3.260(19) no 2_464
C33 O1 3.240(18) no 2_464
C34 F15 3.45(3) no 1_554
C34 F18 3.47(3) no .
C35 F9 3.365(18) no .
C35 F12 3.30(3) no 2_574
C35 F19 3.35(2) no .
C36 F5 3.376(14) no .
C36 C39 3.505(16) no .
C37 F17 3.218(14) no 2_575
C39 F26 3.589(15) no 2_575
C39 C36 3.505(16) no .
C40 F3 3.554(14) no 2_565
C40 F4 3.338(15) no 2_565
C41 F17 3.321(17) no 2_575
C41 F19 3.488(13) no 2_575
C42 F2 3.517(16) no 1_565
C42 F17 3.037(17) no 2_575
C43 F26 3.372(16) no 2_575
C48 F9 3.50(3) no 2_475
C48 C8 3.52(2) no 2_475
C48 C12 3.559(19) no 2_465
C49 C8 3.51(2) no 2_475
C61 F2 3.475(18) no 1_565
C62 F2 3.181(17) no 1_565
C62 F17 3.461(15) no 2_575
C63 F2 3.218(19) no 1_565
C64 F2 3.530(19) no 1_565
C64 F20 3.462(15) no 1_565
C68 F7 3.554(15) no 2_474
Ir1 H6 3.1738 no .
Ir1 H15 3.2319 no .
Ir1 H26 3.0284 no .
Ir1 H32A 3.4909 no .
Ir1 H33B 3.4620 no .
Ir1 H34A 3.4060 no .
Ir1 H35A 3.2965 no .
Ir1 H36B 3.3968 no .
F1 H2 2.8044 no .
F1 H11 2.6286 no .
F1 H32A 3.4903 no .
F4 H23 2.2904 no .
F4 H33B 3.0612 no .
F5 H38 3.5383 no .
F5 H40 2.8966 no .
F6 H40 2.6880 no .
F7 H38 2.4114 no .
F8 H40 2.6311 no .
F9 H40 3.0616 no .
F9 H42 3.4479 no .
F10 H42 2.4970 no .
F11 H46 2.6764 no .
F12 H46 2.9517 no .
F12 H48 3.3524 no .
F13 H48 2.3298 no .
F14 H48 2.9587 no .
F14 H50 3.5234 no .
F15 H48 2.7023 no .
F16 H50 2.4070 no .
F17 H54 3.2516 no .
F17 H56 3.1420 no .
F18 H56 2.4918 no .
F19 H54 2.4780 no .
F20 H56 3.5191 no .
F20 H58 2.9415 no .
F21 H56 2.4606 no .
F22 H58 2.5665 no .
F23 H62 2.9927 no .
F23 H64 3.4752 no .
F24 H62 2.6720 no .
F25 H64 2.4213 no .
F26 H66 2.5148 no .
F27 H64 3.3649 no .
F27 H66 3.1079 no .
F28 H64 2.4368 no .
F29 H48 2.5875 no .
F30 H46 2.6371 no .
O1 H2 2.7856 no .
O1 H9 2.6670 no .
O1 H36B 3.2187 no .
N1 H6 3.3916 no .
N1 H15 2.5978 no .
N1 H23 3.2318 no .
N1 H25 3.2529 no .
N1 H33B 2.8981 no .
N1 H33C 3.2707 no .
N1 H34C 3.5138 no .
C1 H11 2.5790 no .
C1 H15 2.7821 no .
C2 H11 3.2609 no .
C2 H36B 2.8001 no .
C2 H36C 3.1576 no .
C3 H9 2.6442 no .
C3 H35A 3.5749 no .
C3 H36B 2.9386 no .
C4 H2 3.1957 no .
C4 H6 3.2478 no .
C4 H8 3.2426 no .
C4 H15 3.0336 no .
C4 H35A 3.0800 no .
C5 H2 3.3360 no .
C5 H7 3.2477 no .
C5 H9 3.2703 no .
C5 H15 2.5765 no .
C5 H26 3.0556 no .
C5 H34A 3.5616 no .
C5 H35A 2.7420 no .
C5 H35C 3.4270 no .
C6 H8 3.2969 no .
C6 H15 2.9174 no .
C6 H26 2.6925 no .
C6 H34A 3.1111 no .
C6 H35A 3.1146 no .
C6 H35C 3.3010 no .
C7 H9 3.2396 no .
C7 H15 3.5777 no .
C8 H6 3.2984 no .
C9 H7 3.2291 no .
C10 H2 3.4083 no .
C10 H12 3.2847 no .
C10 H14 3.2769 no .
C11 H13 3.2386 no .
C11 H15 3.2494 no .
C12 H14 3.2724 no .
C13 H11 3.2309 no .
C13 H15 3.2949 no .
C14 H12 3.2745 no .
C15 H11 3.2390 no .
C15 H13 3.3014 no .
C16 H2 2.7326 no .
C16 H11 2.8131 no .
C16 H32A 2.7505 no .
C17 H2 3.0168 no .
C17 H11 2.8478 no .
C17 H32A 2.7378 no .
C17 H32C 3.4300 no .
C18 H32A 2.8992 no .
C19 H32A 3.0435 no .
C20 H23 2.7117 no .
C20 H32A 3.0347 no .
C20 H33B 3.0574 no .
C21 H23 2.6586 no .
C21 H32A 2.9335 no .
C21 H33B 2.8743 no .
C22 H15 3.2444 no .
C22 H24 3.2671 no .
C22 H26 3.1860 no .
C22 H33B 2.7198 no .
C23 H25 3.2395 no .
C23 H33B 3.4052 no .
C24 H26 3.2249 no .
C25 H15 3.5476 no .
C25 H23 3.2339 no .
C26 H6 2.8737 no .
C26 H15 2.7980 no .
C26 H24 3.2360 no .
C26 H33C 3.4450 no .
C26 H34A 3.1584 no .
C26 H34C 3.1325 no .
C27 H2 2.7212 no .
C27 H33A 2.8493 no .
C27 H33B 2.8458 no .
C27 H33C 3.3484 no .
C27 H36A 3.1556 no .
C27 H36B 3.2939 no .
C27 H36C 2.6872 no .
C28 H32A 2.8535 no .
C28 H32B 2.8505 no .
C28 H32C 3.3564 no .
C28 H34A 3.2954 no .
C28 H34B 3.1348 no .
C28 H34C 2.6734 no .
C29 H6 3.3813 no .
C29 H26 3.1981 no .
C29 H33A 3.1993 no .
C29 H33B 3.2430 no .
C29 H33C 2.6408 no .
C29 H35A 3.2469 no .
C29 H35B 3.2434 no .
C29 H35C 2.7122 no .
C30 H2 3.3551 no .
C30 H6 3.5913 no .
C30 H34A 2.8514 no .
C30 H34B 2.8593 no .
C30 H34C 3.3696 no .
C30 H36A 2.8294 no .
C30 H36B 2.8267 no .
C30 H36C 3.3525 no .
C31 H2 2.3503 no .
C31 H32A 3.2659 no .
C31 H32B 3.2131 no .
C31 H32C 2.6854 no .
C31 H35A 2.8208 no .
C31 H35B 2.8144 no .
C31 H35C 3.3527 no .
C32 H2 3.0665 no .
C32 H33A 3.1593 no .
C32 H33B 3.1598 no .
C32 H36C 2.7785 no .
C33 H32A 3.1603 no .
C33 H32B 3.1616 no .
C33 H34C 2.7198 no .
C34 H6 3.1819 no .
C34 H26 2.9096 no .
C34 H33C 2.6988 no .
C34 H35C 2.8385 no .
C35 H6 3.5684 no .
C35 H34A 3.1717 no .
C35 H34B 3.2534 no .
C35 H36A 3.0849 no .
C35 H36B 3.0162 no .
C36 H2 2.3780 no .
C36 H32C 2.7719 no .
C36 H35A 3.0854 no .
C36 H35B 3.0111 no .
C37 H50 2.8081 no .
C37 H54 3.4219 no .
C37 H58 3.4228 no .
C37 H62 2.8936 no .
C38 H40 3.2570 no .
C38 H42 3.2139 no .
C38 H50 2.9530 no .
C38 H58 3.2425 no .
C40 H38 3.2396 no .
C40 H42 3.2817 no .
C42 H38 3.2118 no .
C42 H40 3.2951 no .
C42 H54 3.5295 no .
C42 H62 2.9199 no .
C43 H38 2.6237 no .
C43 H40 2.6188 no .
C44 H40 2.6459 no .
C44 H42 2.6700 no .
C45 H38 2.7828 no .
C45 H58 2.7781 no .
C45 H62 3.2974 no .
C45 H66 3.5989 no .
C46 H48 3.2918 no .
C46 H50 3.2486 no .
C46 H58 2.7315 no .
C48 H46 3.2716 no .
C48 H50 3.2846 no .
C50 H38 2.9592 no .
C50 H46 3.2519 no .
C50 H48 3.2955 no .
C50 H62 3.2762 no .
C51 H46 2.5917 no .
C51 H48 2.6352 no .
C52 H48 2.6414 no .
C52 H50 2.6691 no .
C53 H38 3.1809 no .
C53 H42 3.5802 no .
C53 H46 2.7643 no .
C53 H66 2.7327 no .
C54 H56 3.2807 no .
C54 H58 3.2264 no .
C54 H66 2.6038 no .
C56 H54 3.2641 no .
C56 H58 3.2462 no .
C58 H38 3.1019 no .
C58 H46 2.7492 no .
C58 H54 3.2347 no .
C58 H56 3.2579 no .
C59 H54 2.6533 no .
C59 H56 2.6413 no .
C60 H56 2.7024 no .
C60 H58 2.5684 no .
C61 H42 2.7957 no .
C61 H46 3.4128 no .
C61 H50 3.5011 no .
C61 H54 2.7793 no .
C62 H42 2.7964 no .
C62 H50 3.4187 no .
C62 H64 3.2787 no .
C62 H66 3.2433 no .
C64 H62 3.2655 no .
C64 H66 3.2540 no .
C66 H46 3.5306 no .
C66 H54 2.6640 no .
C66 H62 3.2432 no .
C66 H64 3.2646 no .
C67 H62 2.6460 no .
C67 H64 2.6727 no .
C68 H64 2.6647 no .
C68 H66 2.6171 no .
B1 H38 2.7328 no .
B1 H42 2.8146 no .
B1 H46 2.7609 no .
B1 H50 2.8411 no .
B1 H54 2.7770 no .
B1 H58 2.7888 no .
B1 H62 2.7882 no .
B1 H66 2.7991 no .
H2 H32A 3.1610 no .
H2 H32C 2.7808 no .
H2 H36A 3.3579 no .
H2 H36B 2.2406 no .
H2 H36C 2.2545 no .
H6 H7 2.3304 no .
H6 H15 3.2226 no .
H6 H26 2.0321 no .
H6 H34A 2.3412 no .
H6 H35A 3.4347 no .
H6 H35C 3.1780 no .
H7 H8 2.3873 no .
H8 H9 2.2811 no .
H11 H12 2.2811 no .
H12 H13 2.3494 no .
H13 H14 2.3791 no .
H14 H15 2.3461 no .
H15 H26 2.9607 no .
H23 H24 2.3102 no .
H24 H25 2.3751 no .
H25 H26 2.3009 no .
H26 H34A 2.4282 no .
H26 H34C 2.8038 no .
H32A H33A 3.2530 no .
H32A H33B 2.8347 no .
H32A H36C 3.4583 no .
H32B H33A 2.8355 no .
H32B H33B 3.2582 no .
H32B H36C 3.3817 no .
H32C H36A 3.3164 no .
H32C H36B 3.5006 no .
H32C H36C 2.1069 no .
H33A H34C 3.3292 no .
H33B H34C 3.3901 no .
H33C H34A 3.4387 no .
H33C H34B 3.2289 no .
H33C H34C 2.0280 no .
H34A H35C 2.6028 no .
H34B H35C 2.7599 no .
H35A H36A 3.2317 no .
H35A H36B 2.7017 no .
H35B H36A 2.6962 no .
H35B H36B 3.0363 no .
H38 H50 2.8301 no .
H38 H58 2.6673 no .
H42 H54 3.2009 no .
H42 H62 2.5988 no .
H46 H58 2.5107 no .
H46 H66 3.1739 no .
H50 H62 2.8663 no .
H54 H66 2.3364 no .
F1 H33A 3.3445 no 2_565
F1 H33C 3.1628 no 2_565
F2 H42 2.5704 no 1_545
F2 H62 3.5048 no 1_545
F3 H35B 3.5153 no 1_545
F3 H40 3.1036 no 2_464
F3 H54 3.2157 no 1_545
F4 H40 2.4061 no 2_464
F5 H2 3.3606 no .
F5 H33A 2.5673 no 2_565
F5 H33B 3.1303 no 2_565
F5 H36B 2.9700 no .
F5 H36C 2.9149 no .
F6 H32A 2.9066 no 2_565
F6 H32B 2.9411 no 2_565
F6 H33A 3.3580 no 2_565
F6 H33B 3.3385 no 2_565
F7 H13 2.9136 no 2_465
F8 H34B 2.7793 no 2_575
F8 H48 3.2877 no 2_574
F9 H35A 2.5640 no .
F9 H35B 3.3758 no .
F9 H48 2.8322 no 2_574
F10 H34B 2.8632 no 2_575
F10 H48 3.1775 no 2_574
F11 H23 2.7921 no 2_465
F12 H7 3.5264 no 2_475
F12 H35A 3.1633 no 2_475
F12 H35C 2.6565 no 2_475
F13 H11 2.9925 no 2_465
F14 H8 2.8713 no 2_475
F14 H9 3.0323 no 2_475
F14 H23 3.3500 no 1_566
F15 H6 3.2700 no 1_556
F15 H12 3.1536 no 2_465
F15 H34A 2.6808 no 1_556
F15 H34B 3.5179 no 1_556
F16 H66 2.7473 no 2_575
F17 H42 3.2853 no 2_474
F17 H50 2.8262 no 2_474
F17 H62 2.5185 no 2_474
F18 H34B 2.8703 no .
F18 H62 3.4566 no 2_474
F19 H34B 3.4256 no .
F19 H35B 2.7407 no .
F19 H35C 3.3159 no .
F20 H14 2.7665 no 2_465
F20 H32B 3.0309 no .
F20 H32C 2.6390 no .
F20 H36C 3.1881 no .
F20 H64 2.5149 no 1_545
F21 H24 3.0903 no 2_465
F21 H25 3.0821 no 2_465
F21 H32B 2.9776 no .
F22 H14 2.9493 no 2_465
F22 H15 3.2460 no 2_465
F22 H23 3.5759 no 2_465
F22 H24 3.0242 no 2_465
F22 H25 3.4943 no 2_465
F23 H14 3.3108 no 2_475
F23 H24 3.5183 no 1_566
F23 H56 3.0218 no 2_575
F24 H33A 3.2163 no 2_575
F24 H56 2.8679 no 2_575
F25 H14 2.8266 no 2_475
F25 H32C 3.5250 no 1_565
F26 H38 3.3817 no 2_474
F26 H50 3.3062 no 2_474
F27 H6 2.7124 no 2_475
F27 H7 3.2266 no 2_475
F27 H12 3.5156 no 1_465
F27 H25 2.9020 no 2_475
F27 H26 2.6839 no 2_475
F28 H25 3.1127 no 2_475
F28 H32B 3.2778 no 1_565
F29 H35A 3.4743 no 2_475
F29 H35C 3.4084 no 2_475
F30 H7 3.4037 no 2_475
F30 H35A 3.5740 no 2_475
F30 H35C 2.8301 no 2_475
O1 H23 3.5109 no 2_565
O1 H33A 3.4347 no 2_565
O1 H33B 2.7783 no 2_565
O1 H33C 3.0057 no 2_565
O1 H40 3.1812 no .
C9 H24 3.1759 no 2_565
C11 H33C 3.5500 no 2_565
C11 H34C 3.2908 no 2_565
C12 H25 3.0146 no 2_565
C12 H34C 3.3785 no 2_565
C12 H48 3.5811 no 2_564
C13 H25 3.0464 no 2_565
C20 H40 3.3929 no 2_464
C23 H9 3.1671 no 2_464
C24 H9 3.0065 no 2_464
C25 H12 3.3978 no 2_464
C27 H56 3.5992 no .
C34 H11 3.5833 no 2_464
C34 H12 3.4793 no 2_464
C37 H36A 3.2441 no .
C38 H36A 3.1665 no .
C38 H36B 3.5280 no .
C39 H36A 3.3739 no .
C39 H36B 3.0674 no .
C39 H36C 3.5096 no .
C40 H36B 2.9465 no .
C41 H36B 3.3120 no .
C42 H36A 3.4360 no .
C43 H33A 3.5435 no 2_565
C43 H36B 3.5704 no .
C44 H34B 3.4327 no 2_575
C44 H48 3.3880 no 2_574
C45 H7 3.3097 no 2_475
C45 H8 3.3808 no 2_475
C46 H7 3.0143 no 2_475
C46 H8 3.5913 no 2_475
C47 H7 3.3884 no 2_475
C47 H8 3.4926 no 2_475
C48 H8 3.1290 no 2_475
C48 H12 3.0981 no 2_465
C49 H8 2.7856 no 2_475
C49 H12 3.4321 no 2_465
C50 H8 2.9410 no 2_475
C52 H8 3.2894 no 2_475
C53 H36A 2.9745 no .
C54 H35B 3.3756 no .
C54 H36A 2.9407 no .
C55 H35B 3.4324 no .
C55 H36A 3.0303 no .
C56 H32B 3.5678 no .
C56 H36A 3.1609 no .
C57 H36A 3.1234 no .
C57 H36C 3.5600 no .
C58 H36A 3.0310 no .
C59 H35B 3.4476 no .
C59 H62 3.5076 no 2_474
C60 H14 3.4454 no 2_465
C60 H24 3.5779 no 2_465
C60 H32B 3.4044 no .
C60 H32C 3.5150 no .
C60 H64 3.5975 no 1_545
C61 H7 3.0771 no 2_475
C62 H7 3.4288 no 2_475
C62 H8 3.5685 no 2_475
C63 H7 3.5987 no 2_475
C64 H7 3.3955 no 2_475
C65 H7 2.9965 no 2_475
C66 H7 2.8149 no 2_475
C67 H14 3.5046 no 2_475
C67 H56 3.5517 no 2_575
C68 H25 3.5785 no 2_475
H2 F5 3.3606 no .
H6 F15 3.2700 no 1_554
H6 F27 2.7124 no 2_574
H7 F12 3.5264 no 2_574
H7 F27 3.2266 no 2_574
H7 F30 3.4037 no 2_574
H7 C45 3.3097 no 2_574
H7 C46 3.0143 no 2_574
H7 C47 3.3884 no 2_574
H7 C61 3.0771 no 2_574
H7 C62 3.4288 no 2_574
H7 C63 3.5987 no 2_574
H7 C64 3.3955 no 2_574
H7 C65 2.9965 no 2_574
H7 C66 2.8149 no 2_574
H7 H46 3.1257 no 2_574
H7 H66 3.1220 no 2_574
H8 F14 2.8713 no 2_574
H8 C45 3.3808 no 2_574
H8 C46 3.5913 no 2_574
H8 C47 3.4926 no 2_574
H8 C48 3.1290 no 2_574
H8 C49 2.7856 no 2_574
H8 C50 2.9410 no 2_574
H8 C52 3.2894 no 2_574
H8 C62 3.5685 no 2_574
H8 H50 3.3209 no 2_574
H9 F14 3.0323 no 2_574
H9 C23 3.1671 no 2_565
H9 C24 3.0065 no 2_565
H9 H23 2.8250 no 2_565
H9 H24 2.5227 no 2_565
H11 F13 2.9925 no 2_564
H11 C34 3.5833 no 2_565
H11 H33C 2.9451 no 2_565
H11 H34C 2.6753 no 2_565
H12 F15 3.1536 no 2_564
H12 F27 3.5156 no 1_645
H12 C25 3.3978 no 2_565
H12 C34 3.4793 no 2_565
H12 C48 3.0981 no 2_564
H12 C49 3.4321 no 2_564
H12 H25 2.9147 no 2_565
H12 H26 3.2963 no 2_565
H12 H34A 3.2816 no 2_565
H12 H34C 2.8474 no 2_565
H12 H48 3.0348 no 2_564
H13 F7 2.9136 no 2_564
H13 H25 3.0276 no 2_565
H13 H38 3.0133 no 2_564
H13 H58 3.4292 no 2_564
H14 F20 2.7665 no 2_564
H14 F22 2.9493 no 2_564
H14 F23 3.3108 no 2_574
H14 F25 2.8266 no 2_574
H14 C60 3.4454 no 2_564
H14 C67 3.5046 no 2_574
H14 H58 3.5964 no 2_564
H14 H64 3.0215 no 2_574
H15 F22 3.2460 no 2_564
H23 F11 2.7921 no 2_564
H23 F14 3.3500 no 1_544
H23 F22 3.5759 no 2_564
H23 O1 3.5109 no 2_464
H23 H9 2.8250 no 2_464
H24 F21 3.0903 no 2_564
H24 F22 3.0242 no 2_564
H24 F23 3.5183 no 1_544
H24 C9 3.1759 no 2_464
H24 C60 3.5779 no 2_564
H24 H9 2.5227 no 2_464
H25 F21 3.0821 no 2_564
H25 F22 3.4943 no 2_564
H25 F27 2.9020 no 2_574
H25 F28 3.1127 no 2_574
H25 C12 3.0146 no 2_464
H25 C13 3.0464 no 2_464
H25 C68 3.5785 no 2_574
H25 H12 2.9147 no 2_464
H25 H13 3.0276 no 2_464
H26 F27 2.6839 no 2_574
H26 H12 3.2963 no 2_464
H32A F6 2.9066 no 2_464
H32B F6 2.9411 no 2_464
H32B F20 3.0309 no .
H32B F21 2.9776 no .
H32B F28 3.2778 no 1_545
H32B C56 3.5678 no .
H32B C60 3.4044 no .
H32B H56 3.1107 no .
H32C F20 2.6390 no .
H32C F25 3.5250 no 1_545
H32C C60 3.5150 no .
H32C H64 3.3124 no 1_545
H33A F1 3.3445 no 2_464
H33A F5 2.5673 no 2_464
H33A F6 3.3580 no 2_464
H33A F24 3.2163 no 2_474
H33A O1 3.4347 no 2_464
H33A C43 3.5435 no 2_464
H33B F5 3.1303 no 2_464
H33B F6 3.3385 no 2_464
H33B O1 2.7783 no 2_464
H33C F1 3.1628 no 2_464
H33C O1 3.0057 no 2_464
H33C C11 3.5500 no 2_464
H33C H11 2.9451 no 2_464
H34A F15 2.6808 no 1_554
H34A H12 3.2816 no 2_464
H34B F8 2.7793 no 2_474
H34B F10 2.8632 no 2_474
H34B F15 3.5179 no 1_554
H34B F18 2.8703 no .
H34B F19 3.4256 no .
H34B C44 3.4327 no 2_474
H34C C11 3.2908 no 2_464
H34C C12 3.3785 no 2_464
H34C H11 2.6753 no 2_464
H34C H12 2.8474 no 2_464
H35A F9 2.5640 no .
H35A F12 3.1633 no 2_574
H35A F29 3.4743 no 2_574
H35A F30 3.5740 no 2_574
H35B F3 3.5153 no 1_565
H35B F9 3.3758 no .
H35B F19 2.7407 no .
H35B C54 3.3756 no .
H35B C55 3.4324 no .
H35B C59 3.4476 no .
H35B H54 3.1780 no .
H35C F12 2.6565 no 2_574
H35C F19 3.3159 no .
H35C F29 3.4084 no 2_574
H35C F30 2.8301 no 2_574
H36A C37 3.2441 no .
H36A C38 3.1665 no .
H36A C39 3.3739 no .
H36A C42 3.4360 no .
H36A C53 2.9745 no .
H36A C54 2.9407 no .
H36A C55 3.0303 no .
H36A C56 3.1609 no .
H36A C57 3.1234 no .
H36A C58 3.0310 no .
H36A H38 3.5171 no .
H36A H54 3.4289 no .
H36A H58 3.5628 no .
H36B F5 2.9700 no .
H36B C38 3.5280 no .
H36B C39 3.0674 no .
H36B C40 2.9465 no .
H36B C41 3.3120 no .
H36B C43 3.5704 no .
H36B H40 3.1906 no .
H36C F5 2.9149 no .
H36C F20 3.1881 no .
H36C C39 3.5096 no .
H36C C57 3.5600 no .
H38 F26 3.3817 no 2_575
H38 H13 3.0133 no 2_465
H38 H36A 3.5171 no .
H40 F3 3.1036 no 2_565
H40 F4 2.4061 no 2_565
H40 O1 3.1812 no .
H40 C20 3.3929 no 2_565
H40 H36B 3.1906 no .
H42 F2 2.5704 no 1_565
H42 F17 3.2853 no 2_575
H46 H7 3.1257 no 2_475
H48 F8 3.2877 no 2_475
H48 F9 2.8322 no 2_475
H48 F10 3.1775 no 2_475
H48 C12 3.5811 no 2_465
H48 C44 3.3880 no 2_475
H48 H12 3.0348 no 2_465
H50 F17 2.8262 no 2_575
H50 F26 3.3062 no 2_575
H50 H8 3.3209 no 2_475
H54 F3 3.2157 no 1_565
H54 H35B 3.1780 no .
H54 H36A 3.4289 no .
H56 F23 3.0218 no 2_474
H56 F24 2.8679 no 2_474
H56 C27 3.5992 no .
H56 C67 3.5517 no 2_474
H56 H32B 3.1107 no .
H58 H13 3.4292 no 2_465
H58 H14 3.5964 no 2_465
H58 H36A 3.5628 no .
H62 F2 3.5048 no 1_565
H62 F17 2.5185 no 2_575
H62 F18 3.4566 no 2_575
H62 C59 3.5076 no 2_575
H64 F20 2.5149 no 1_565
H64 C60 3.5975 no 1_565
H64 H14 3.0215 no 2_475
H64 H32C 3.3124 no 1_565
H66 F16 2.7473 no 2_474
H66 H7 3.1220 no 2_475

loop_
_geom_torsion_atom_site_label_1
_geom_torsion_atom_site_label_2
_geom_torsion_atom_site_label_3
_geom_torsion_atom_site_label_4
_geom_torsion
_geom_torsion_publ_flag
N1 Ir1 C1 C2 174.8(6) no
N1 Ir1 C1 C10 61.0(8) no
N1 Ir1 C1 C16 -69.4(7) no
C1 Ir1 N1 C22 47.8(7) no
C1 Ir1 N1 C26 -138.4(8) no
N1 Ir1 C2 C1 -5.8(7) no
N1 Ir1 C2 C3 107.5(7) no
C2 Ir1 N1 C22 51.6(9) no
C2 Ir1 N1 C26 -134.6(7) no
N1 Ir1 C5 C4 -124.9(8) no
N1 Ir1 C5 C6 57.6(10) no
C5 Ir1 N1 C22 136.1(7) no
C5 Ir1 N1 C26 -50.1(8) no
N1 Ir1 C27 C28 -46.2(6) no
N1 Ir1 C27 C31 -164.4(4) no
N1 Ir1 C27 C32 76.7(9) no
C27 Ir1 N1 C22 -56.9(8) no
C27 Ir1 N1 C26 116.9(7) no
N1 Ir1 C28 C27 137.5(5) no
N1 Ir1 C28 C29 -102.8(6) no
N1 Ir1 C28 C33 13.6(9) no
C28 Ir1 N1 C22 -81.4(7) no
C28 Ir1 N1 C26 92.4(7) no
N1 Ir1 C29 C28 77.2(6) no
N1 Ir1 C29 C30 -169.6(6) no
N1 Ir1 C29 C34 -46.5(10) no
C29 Ir1 N1 C22 -118.0(8) no
C29 Ir1 N1 C26 55.8(8) no
N1 Ir1 C30 C29 13.7(9) no
N1 Ir1 C30 C31 132.3(5) no
N1 Ir1 C30 C35 -109.6(9) no
C30 Ir1 N1 C22 -126.3(7) no
C30 Ir1 N1 C26 47.5(10) no
N1 Ir1 C31 C27 26.6(10) no
N1 Ir1 C31 C30 -88.6(8) no
N1 Ir1 C31 C36 150.8(7) no
C31 Ir1 N1 C22 -73.7(10) no
C31 Ir1 N1 C26 100.1(10) no
C1 Ir1 C2 C1 0.0(6) no
C1 Ir1 C2 C3 113.4(11) no
C2 Ir1 C1 C2 -0.0(6) no
C2 Ir1 C1 C10 -113.8(11) no
C2 Ir1 C1 C16 115.9(11) no
C1 Ir1 C5 C4 -45.7(9) no
C1 Ir1 C5 C6 136.8(10) no
C5 Ir1 C1 C2 76.8(6) no
C5 Ir1 C1 C10 -37.0(8) no
C5 Ir1 C1 C16 -167.4(7) no
C1 Ir1 C27 C28 -131.2(5) no
C1 Ir1 C27 C31 110.6(5) no
C1 Ir1 C27 C32 -8.3(10) no
C27 Ir1 C1 C2 -76.3(6) no
C27 Ir1 C1 C10 170.0(7) no
C27 Ir1 C1 C16 39.6(8) no
C1 Ir1 C28 C27 64.4(7) no
C1 Ir1 C28 C29 -175.9(5) no
C1 Ir1 C28 C33 -59.5(12) no
C28 Ir1 C1 C2 -109.1(6) no
C28 Ir1 C1 C10 137.1(7) no
C28 Ir1 C1 C16 6.8(10) no
C1 Ir1 C30 C29 -154.9(7) no
C1 Ir1 C30 C31 -36.3(11) no
C1 Ir1 C30 C35 81.8(14) no
C30 Ir1 C1 C2 -14.0(12) no
C30 Ir1 C1 C10 -127.7(9) no
C30 Ir1 C1 C16 101.9(9) no
C1 Ir1 C31 C27 -84.5(5) no
C1 Ir1 C31 C30 160.3(4) no
C1 Ir1 C31 C36 39.7(11) no
C31 Ir1 C1 C2 -37.3(7) no
C31 Ir1 C1 C10 -151.0(7) no
C31 Ir1 C1 C16 78.6(7) no
C2 Ir1 C5 C4 -7.4(8) no
C2 Ir1 C5 C6 175.0(11) no
C5 Ir1 C2 C1 -100.2(6) no
C5 Ir1 C2 C3 13.2(7) no
C2 Ir1 C27 C28 -169.1(5) no
C2 Ir1 C27 C31 72.7(5) no
C2 Ir1 C27 C32 -46.1(9) no
C27 Ir1 C2 C1 111.4(6) no
C27 Ir1 C2 C3 -135.2(7) no
C2 Ir1 C28 C27 14.1(8) no
C2 Ir1 C28 C29 133.9(6) no
C2 Ir1 C28 C33 -109.7(10) no
C28 Ir1 C2 C1 103.3(7) no
C28 Ir1 C2 C3 -143.3(6) no
C2 Ir1 C29 C28 -86.1(9) no
C2 Ir1 C29 C30 27.0(12) no
C2 Ir1 C29 C34 150.2(8) no
C29 Ir1 C2 C1 155.2(7) no
C29 Ir1 C2 C3 -91.4(11) no
C2 Ir1 C30 C29 -164.2(5) no
C2 Ir1 C30 C31 -45.6(6) no
C2 Ir1 C30 C35 72.5(11) no
C30 Ir1 C2 C1 172.4(5) no
C30 Ir1 C2 C3 -74.2(8) no
C2 Ir1 C31 C27 -107.0(5) no
C2 Ir1 C31 C30 137.8(5) no
C2 Ir1 C31 C36 17.2(9) no
C31 Ir1 C2 C1 146.9(6) no
C31 Ir1 C2 C3 -99.7(8) no
C5 Ir1 C27 C28 108.7(8) no
C5 Ir1 C27 C31 -9.5(11) no
C5 Ir1 C27 C32 -128.4(9) no
C27 Ir1 C5 C4 78.7(11) no
C27 Ir1 C5 C6 -98.8(12) no
C5 Ir1 C28 C27 -125.3(8) no
C5 Ir1 C28 C29 -5.6(11) no
C5 Ir1 C28 C33 110.9(10) no
C28 Ir1 C5 C4 142.0(7) no
C28 Ir1 C5 C6 -35.5(15) no
C5 Ir1 C29 C28 176.5(6) no
C5 Ir1 C29 C30 -70.4(7) no
C5 Ir1 C29 C34 52.8(10) no
C29 Ir1 C5 C4 138.5(8) no
C29 Ir1 C5 C6 -39.0(11) no
C5 Ir1 C30 C29 114.6(6) no
C5 Ir1 C30 C31 -126.8(5) no
C5 Ir1 C30 C35 -8.7(10) no
C30 Ir1 C5 C4 103.6(9) no
C30 Ir1 C5 C6 -73.9(10) no
C5 Ir1 C31 C27 174.7(5) no
C5 Ir1 C31 C30 59.5(6) no
C5 Ir1 C31 C36 -61.2(10) no
C31 Ir1 C5 C4 72.5(9) no
C31 Ir1 C5 C6 -105.0(10) no
C27 Ir1 C28 C27 -0.0(5) no
C27 Ir1 C28 C29 119.7(9) no
C27 Ir1 C28 C33 -123.9(13) no
C28 Ir1 C27 C28 0.0(5) no
C28 Ir1 C27 C31 -118.2(9) no
C28 Ir1 C27 C32 123.0(12) no
C27 Ir1 C29 C28 -34.5(5) no
C27 Ir1 C29 C30 78.6(7) no
C27 Ir1 C29 C34 -158.2(11) no
C29 Ir1 C27 C28 37.0(5) no
C29 Ir1 C27 C31 -81.2(6) no
C29 Ir1 C27 C32 159.9(10) no
C27 Ir1 C30 C29 -80.0(6) no
C27 Ir1 C30 C31 38.6(5) no
C27 Ir1 C30 C35 156.7(11) no
C30 Ir1 C27 C28 79.9(6) no
C30 Ir1 C27 C31 -38.3(5) no
C30 Ir1 C27 C32 -157.2(10) no
C27 Ir1 C31 C27 -0.0(5) no
C27 Ir1 C31 C30 -115.2(8) no
C27 Ir1 C31 C36 124.2(13) no
C31 Ir1 C27 C28 118.2(8) no
C31 Ir1 C27 C31 -0.0(5) no
C31 Ir1 C27 C32 -118.8(12) no
C28 Ir1 C29 C28 0.0(6) no
C28 Ir1 C29 C30 113.1(11) no
C28 Ir1 C29 C34 -123.7(13) no
C29 Ir1 C28 C27 -119.7(10) no
C29 Ir1 C28 C29 -0.0(6) no
C29 Ir1 C28 C33 116.4(14) no
C28 Ir1 C30 C29 -39.8(5) no
C28 Ir1 C30 C31 78.8(6) no
C28 Ir1 C30 C35 -163.1(12) no
C30 Ir1 C28 C27 -80.0(6) no
C30 Ir1 C28 C29 39.7(6) no
C30 Ir1 C28 C33 156.1(12) no
C28 Ir1 C31 C27 35.4(5) no
C28 Ir1 C31 C30 -79.8(5) no
C28 Ir1 C31 C36 159.6(11) no
C31 Ir1 C28 C27 -37.6(5) no
C31 Ir1 C28 C29 82.1(6) no
C31 Ir1 C28 C33 -161.4(11) no
C29 Ir1 C30 C29 -0.0(7) no
C29 Ir1 C30 C31 118.6(10) no
C29 Ir1 C30 C35 -123.3(14) no
C30 Ir1 C29 C28 -113.1(11) no
C30 Ir1 C29 C30 0.0(6) no
C30 Ir1 C29 C34 123.2(14) no
C29 Ir1 C31 C27 78.3(5) no
C29 Ir1 C31 C30 -36.9(5) no
C29 Ir1 C31 C36 -157.6(11) no
C31 Ir1 C29 C28 -76.7(6) no
C31 Ir1 C29 C30 36.4(5) no
C31 Ir1 C29 C34 159.6(11) no
C30 Ir1 C31 C27 115.2(8) no
C30 Ir1 C31 C30 -0.0(5) no
C30 Ir1 C31 C36 -120.6(12) no
C31 Ir1 C30 C29 -118.6(9) no
C31 Ir1 C30 C31 -0.0(5) no
C31 Ir1 C30 C35 118.1(12) no
F29 F12 F30 C51 -40(5) no
F30 F12 F29 F13 50(8) no
F30 F12 F29 C51 52(6) no
F29 F12 C51 F11 112(3) no
F29 F12 C51 F13 0.9(12) no
F29 F12 C51 F29 -0.0(11) no
F29 F12 C51 F30 153(3) no
F29 F12 C51 C47 -118.5(19) no
C51 F12 F29 F13 -2(4) no
C51 F12 F29 C51 -0.0(11) no
F30 F12 C51 F11 -41(4) no
F30 F12 C51 F13 -152(3) no
F30 F12 C51 F29 -153(3) no
F30 F12 C51 F30 0(3) no
F30 F12 C51 C47 89(3) no
C51 F12 F30 C51 0.0(11) no
F29 F13 C51 F11 -118(3) no
F29 F13 C51 F12 -2(3) no
F29 F13 C51 F29 0(2) no
F29 F13 C51 F30 -16(3) no
F29 F13 C51 C47 117(3) no
C51 F13 F29 F12 2(3) no
C51 F13 F29 C51 0.0(9) no
F12 F29 C51 F11 -106.1(19) no
F12 F29 C51 F12 -0.0(7) no
F12 F29 C51 F13 -178(3) no
F12 F29 C51 F30 -10.8(8) no
F12 F29 C51 C47 103.7(18) no
F13 F29 C51 F11 72(3) no
F13 F29 C51 F12 178(3) no
F13 F29 C51 F13 0.0(11) no
F13 F29 C51 F30 167(2) no
F13 F29 C51 C47 -78(3) no
F12 F30 C51 F11 142(4) no
F12 F30 C51 F12 0.0(18) no
F12 F30 C51 F13 34(4) no
F12 F30 C51 F29 26(3) no
F12 F30 C51 C47 -99(3) no
Ir1 N1 C22 C21 -5.1(14) no
Ir1 N1 C22 C23 176.3(7) no
Ir1 N1 C26 C25 -176.2(7) no
C22 N1 C26 C25 -2.2(17) no
C26 N1 C22 C21 -179.0(10) no
C26 N1 C22 C23 2.4(16) no
Ir1 C1 C2 Ir1 0.000(15) no
Ir1 C1 C2 C3 -102.6(9) no
Ir1 C1 C10 C11 170.6(6) no
Ir1 C1 C10 C15 -10.8(15) no
Ir1 C1 C16 C17 -121.8(10) no
Ir1 C1 C16 C21 58.8(12) no
C2 C1 C10 C11 85.5(13) no
C2 C1 C10 C15 -95.9(13) no
C10 C1 C2 Ir1 119.3(11) no
C10 C1 C2 C3 16.7(15) no
C2 C1 C16 C17 -47.5(15) no
C2 C1 C16 C21 133.1(11) no
C16 C1 C2 Ir1 -95.9(9) no
C16 C1 C2 C3 161.5(9) no
C10 C1 C16 C17 100.3(13) no
C10 C1 C16 C21 -79.0(12) no
C16 C1 C10 C11 -61.7(12) no
C16 C1 C10 C15 116.9(12) no
Ir1 C2 C3 O1 162.9(10) no
Ir1 C2 C3 C4 -17.4(13) no
C1 C2 C3 O1 -118.3(13) no
C1 C2 C3 C4 61.4(14) no
O1 C3 C4 C5 -167.7(13) no
O1 C3 C4 C9 8(3) no
C2 C3 C4 C5 12.6(17) no
C2 C3 C4 C9 -171.2(11) no
C3 C4 C5 Ir1 -0.8(16) no
C3 C4 C5 C6 176.9(11) no
C3 C4 C9 C8 -178.1(12) no
C5 C4 C9 C8 -2(2) no
C9 C4 C5 Ir1 -177.0(11) no
C9 C4 C5 C6 0.7(19) no
Ir1 C5 C6 C7 178.6(8) no
C4 C5 C6 C7 1(2) no
C5 C6 C7 C8 -2(3) no
C6 C7 C8 C9 1(3) no
C7 C8 C9 C4 1(3) no
C1 C10 C11 C12 -178.9(10) no
C1 C10 C15 C14 179.6(10) no
C11 C10 C15 C14 -1.8(16) no
C15 C10 C11 C12 2.3(17) no
C10 C11 C12 C13 -3.5(19) no
C11 C12 C13 C14 4(2) no
C12 C13 C14 C15 -3(2) no
C13 C14 C15 C10 2.5(19) no
C1 C16 C17 F1 -0.8(19) no
C1 C16 C17 C18 -179.9(10) no
C1 C16 C21 C20 -179.1(11) no
C1 C16 C21 C22 1(2) no
C17 C16 C21 C20 2(2) no
C17 C16 C21 C22 -178.0(12) no
C21 C16 C17 F1 178.5(12) no
C21 C16 C17 C18 -1(2) no
F1 C17 C18 F2 0.1(18) no
F1 C17 C18 C19 -179.0(10) no
C16 C17 C18 F2 179.3(12) no
C16 C17 C18 C19 0.2(19) no
F2 C18 C19 F3 1(2) no
F2 C18 C19 C20 -179.9(11) no
C17 C18 C19 F3 -179.6(12) no
C17 C18 C19 C20 -1(2) no
F3 C19 C20 F4 0.9(19) no
F3 C19 C20 C21 -179.4(11) no
C18 C19 C20 F4 -177.8(12) no
C18 C19 C20 C21 2(2) no
F4 C20 C21 C16 177.5(11) no
F4 C20 C21 C22 -3(2) no
C19 C20 C21 C16 -2(2) no
C19 C20 C21 C22 177.4(12) no
C16 C21 C22 N1 -34(2) no
C16 C21 C22 C23 144.5(13) no
C20 C21 C22 N1 146.4(12) no
C20 C21 C22 C23 -35.1(19) no
N1 C22 C23 C24 -2(2) no
C21 C22 C23 C24 179.7(12) no
C22 C23 C24 C25 1(2) no
C23 C24 C25 C26 -0.3(19) no
C24 C25 C26 N1 1.1(19) no
Ir1 C27 C28 Ir1 -0.0 no
Ir1 C27 C28 C29 -58.8(8) no
Ir1 C27 C28 C33 124.6(12) no
Ir1 C27 C31 Ir1 -0.0 no
Ir1 C27 C31 C30 64.7(8) no
Ir1 C27 C31 C36 -126.8(11) no
C28 C27 C31 Ir1 -62.0(10) no
C28 C27 C31 C30 2.8(14) no
C28 C27 C31 C36 171.2(11) no
C31 C27 C28 Ir1 59.3(9) no
C31 C27 C28 C29 0.6(14) no
C31 C27 C28 C33 -176.1(11) no
C32 C27 C28 Ir1 -125.3(14) no
C32 C27 C28 C29 175.9(12) no
C32 C27 C28 C33 -1(3) no
C32 C27 C31 Ir1 122.6(13) no
C32 C27 C31 C30 -172.7(11) no
C32 C27 C31 C36 -4(2) no
Ir1 C28 C29 Ir1 -0.000(13) no
Ir1 C28 C29 C30 -64.9(7) no
Ir1 C28 C29 C34 127.4(14) no
C27 C28 C29 Ir1 61.4(10) no
C27 C28 C29 C30 -3.6(14) no
C27 C28 C29 C34 -171.2(12) no
C33 C28 C29 Ir1 -121.8(14) no
C33 C28 C29 C30 173.2(12) no
C33 C28 C29 C34 6(3) no
Ir1 C29 C30 Ir1 -0.000(13) no
Ir1 C29 C30 C31 -61.5(8) no
Ir1 C29 C30 C35 119.3(13) no
C28 C29 C30 Ir1 66.8(9) no
C28 C29 C30 C31 5.3(14) no
C28 C29 C30 C35 -173.9(11) no
C34 C29 C30 Ir1 -125.8(17) no
C34 C29 C30 C31 172.7(14) no
C34 C29 C30 C35 -6(3) no
Ir1 C30 C31 Ir1 0.000(10) no
Ir1 C30 C31 C27 -66.5(7) no
Ir1 C30 C31 C36 124.9(11) no
C29 C30 C31 Ir1 61.4(10) no
C29 C30 C31 C27 -5.1(14) no
C29 C30 C31 C36 -173.7(11) no
C35 C30 C31 Ir1 -119.3(14) no
C35 C30 C31 C27 174.2(12) no
C35 C30 C31 C36 6(2) no
C38 C37 C42 C41 -1.9(17) no
C42 C37 C38 C39 1.6(15) no
C38 C37 B1 C45 46.5(13) no
C38 C37 B1 C53 -74.5(12) no
C38 C37 B1 C61 163.3(9) no
B1 C37 C38 C39 170.7(9) no
C42 C37 B1 C45 -145.4(11) no
C42 C37 B1 C53 93.6(13) no
C42 C37 B1 C61 -28.6(16) no
B1 C37 C42 C41 -170.5(10) no
C37 C38 C39 C40 -0.5(16) no
C37 C38 C39 C43 -177.0(9) no
C38 C39 C40 C41 -0.4(16) no
C38 C39 C43 F5 111.6(13) no
C38 C39 C43 F6 -131.6(11) no
C38 C39 C43 F7 -8.8(15) no
C40 C39 C43 F5 -65.0(13) no
C40 C39 C43 F6 51.9(15) no
C40 C39 C43 F7 174.7(9) no
C43 C39 C40 C41 176.1(9) no
C39 C40 C41 C42 0.1(15) no
C39 C40 C41 C44 180.0(9) no
C40 C41 C42 C37 1.1(18) no
C40 C41 C44 F8 -42.2(16) no
C40 C41 C44 F9 76.9(13) no
C40 C41 C44 F10 -162.8(10) no
C42 C41 C44 F8 137.7(12) no
C42 C41 C44 F9 -103.3(14) no
C42 C41 C44 F10 17.1(16) no
C44 C41 C42 C37 -178.7(10) no
C46 C45 C50 C49 -0.9(17) no
C50 C45 C46 C47 -0.8(16) no
C46 C45 B1 C37 -150.0(10) no
C46 C45 B1 C53 -35.5(14) no
C46 C45 B1 C61 87.3(12) no
B1 C45 C46 C47 -175.7(9) no
C50 C45 B1 C37 35.6(15) no
C50 C45 B1 C53 150.1(11) no
C50 C45 B1 C61 -87.1(13) no
B1 C45 C50 C49 173.8(10) no
C45 C46 C47 C48 1.1(18) no
C45 C46 C47 C51 -173.7(10) no
C46 C47 C48 C49 0.5(18) no
C46 C47 C51 F11 46(2) no
C46 C47 C51 F12 -80.0(18) no
C46 C47 C51 F13 163.6(12) no
C46 C47 C51 F29 -163.6(13) no
C46 C47 C51 F30 -54.7(18) no
C48 C47 C51 F11 -128.4(16) no
C48 C47 C51 F12 105.2(17) no
C48 C47 C51 F13 -11(2) no
C48 C47 C51 F29 22(3) no
C48 C47 C51 F30 130.5(14) no
C51 C47 C48 C49 175.1(12) no
C47 C48 C49 C50 -2.2(18) no
C47 C48 C49 C52 175.4(10) no
C48 C49 C50 C45 2.5(19) no
C48 C49 C52 F14 -68.9(18) no
C48 C49 C52 F15 53.5(19) no
C48 C49 C52 F16 173.8(11) no
C50 C49 C52 F14 108.7(17) no
C50 C49 C52 F15 -128.9(15) no
C50 C49 C52 F16 -8.6(19) no
C52 C49 C50 C45 -175.0(11) no
C54 C53 C58 C57 -0(2) no
C58 C53 C54 C55 0.6(18) no
C54 C53 B1 C37 -87.4(13) no
C54 C53 B1 C45 153.2(11) no
C54 C53 B1 C61 35.5(17) no
B1 C53 C54 C55 174.9(10) no
C58 C53 B1 C37 86.6(15) no
C58 C53 B1 C45 -32.8(17) no
C58 C53 B1 C61 -150.6(13) no
B1 C53 C58 C57 -174.6(12) no
C53 C54 C55 C56 0.8(19) no
C53 C54 C55 C59 173.2(11) no
C54 C55 C56 C57 -2.5(19) no
C54 C55 C59 F17 -89.7(15) no
C54 C55 C59 F18 150.6(12) no
C54 C55 C59 F19 32.8(18) no
C56 C55 C59 F17 82.9(15) no
C56 C55 C59 F18 -36.8(18) no
C56 C55 C59 F19 -154.7(12) no
C59 C55 C56 C57 -174.8(11) no
C55 C56 C57 C58 2.7(19) no
C55 C56 C57 C60 -178.2(11) no
C56 C57 C58 C53 -1(3) no
C56 C57 C60 F20 106.6(13) no
C56 C57 C60 F21 -13.2(19) no
C56 C57 C60 F22 -134.3(13) no
C58 C57 C60 F20 -74.3(17) no
C58 C57 C60 F21 165.8(13) no
C58 C57 C60 F22 44.7(17) no
C60 C57 C58 C53 179.5(13) no
C62 C61 C66 C65 0(2) no
C66 C61 C62 C63 -0(2) no
C62 C61 B1 C37 -42.6(17) no
C62 C61 B1 C45 78.2(15) no
C62 C61 B1 C53 -158.9(12) no
B1 C61 C62 C63 -174.9(12) no
C66 C61 B1 C37 143.5(12) no
C66 C61 B1 C45 -95.8(14) no
C66 C61 B1 C53 27.2(19) no
B1 C61 C66 C65 174.4(12) no
C61 C62 C63 C64 1(3) no
C61 C62 C63 C67 179.0(12) no
C62 C63 C64 C65 -1(3) no
C62 C63 C67 F23 -71.8(19) no
C62 C63 C67 F24 47(2) no
C62 C63 C67 F25 168.7(14) no
C64 C63 C67 F23 106.5(16) no
C64 C63 C67 F24 -134.5(15) no
C64 C63 C67 F25 -13(3) no
C67 C63 C64 C65 -178.9(14) no
C63 C64 C65 C66 0(3) no
C63 C64 C65 C68 177.5(13) no
C64 C65 C66 C61 0(3) no
C64 C65 C68 F26 144.7(14) no
C64 C65 C68 F27 -96.7(17) no
C64 C65 C68 F28 25(2) no
C66 C65 C68 F26 -38(2) no
C66 C65 C68 F27 80.7(18) no
C66 C65 C68 F28 -157.6(14) no
C68 C65 C66 C61 -177.3(13) no
